data_4518948
loop_
_publ_author_name
'Weng, Zhen-Zhang'
'Xu, Han'
'Zhang, Wei'
'Zhuang, Gui-Lin'
'Long, La-Sheng'
'Kong, Xiang-Jian'
'Zheng, Lan-Sun'

_publ_section_title
;
 Enantioselective Recognition and Separation of <i>C</i><sub>2</sub>
 Symmetric Substances via Chiral Metal-Organic Frameworks.
;
_journal_issue 31
_journal_name_full 'ACS applied materials &amp; interfaces'
_journal_page_first 37412
_journal_page_last 37421
_journal_paper_doi 10.1021/acsami.1c10626
_journal_volume 13
_journal_year 2021
_chemical_absolute_configuration syn
_chemical_formula_moiety 'C120 H66 Eu2 N24 O16 Ru2'
_chemical_formula_sum 'C120 H66 Eu2 N24 O16 Ru2'
_chemical_formula_weight 2606.02
_space_group_crystal_system orthorhombic
_space_group_IT_number 23
_space_group_name_Hall 'I 2 2'
_space_group_name_H-M_alt 'I 2 2 2'
_atom_sites_solution_hydrogens geom
_audit_creation_date 2021-03-12
_audit_creation_method
;
Olex2 1.3
(compiled 2020.11.12 svn.r5f609507 for OlexSys, GUI svn.r6272)
;
_cell_angle_alpha 90
_cell_angle_beta 90
_cell_angle_gamma 90
_cell_formula_units_Z 8
_cell_length_a 36.9220(8)
_cell_length_b 39.257(3)
_cell_length_c 42.2540(9)
_cell_measurement_reflns_used 7493
_cell_measurement_temperature 99.9(4)
_cell_measurement_theta_max 36.6050
_cell_measurement_theta_min 2.8960
_cell_volume 61245(5)
_computing_cell_refinement 'CrysAlisPro 1.171.40.53 (Rigaku OD, 2019)'
_computing_data_collection 'CrysAlisPro 1.171.40.53 (Rigaku OD, 2019)'
_computing_data_reduction 'CrysAlisPro 1.171.40.53 (Rigaku OD, 2019)'
_computing_molecular_graphics 'Olex2 1.3 (Dolomanov et al., 2009)'
_computing_publication_material 'Olex2 1.3 (Dolomanov et al., 2009)'
_computing_structure_refinement 'SHELXL 2018/3 (Sheldrick, 2015)'
_computing_structure_solution 'SHELXT 2018/2 (Sheldrick, 2018)'
_diffrn_ambient_environment N~2~
_diffrn_ambient_temperature 99.9(4)
_diffrn_detector 'CCD plate'
_diffrn_detector_area_resol_mean 10.0000
_diffrn_detector_type HyPix
_diffrn_measured_fraction_theta_full 0.945
_diffrn_measured_fraction_theta_max 0.945
_diffrn_measurement_details
;
List of Runs (angles in degrees, time in seconds):

  # Type    Start    End  Width  t~exp~   \w     \q     \k     \f   Frames
--------------------------------------------------------------------------
  1  \w     -5.00  20.00   0.50   58.00    --   35.48  88.00-156.00   50
  2  \w    -71.00  31.00   0.50   58.00    --  -35.56  73.00 -39.00  204
  3  \w    -31.00  39.00   0.50   58.00    --  -35.56  62.00  97.00  140
  4  \w     76.00 118.00   0.50   58.00    --   35.48-178.00 -90.00   84
  5  \w   -124.00 -63.00   0.50   58.00    --  -35.56 178.00  60.00  122
;
_diffrn_measurement_device 'four-circle diffractometer'
_diffrn_measurement_device_type 'Bruker APEX-II CCD'
_diffrn_measurement_method '\w scans'
_diffrn_orient_matrix_type 'CrysAlisPro convention (1999,Acta A55,543-557)'
_diffrn_orient_matrix_UB_11 -0.0084943000
_diffrn_orient_matrix_UB_12 -0.0291251000
_diffrn_orient_matrix_UB_13 0.0233671000
_diffrn_orient_matrix_UB_21 -0.0328971000
_diffrn_orient_matrix_UB_22 0.0200756000
_diffrn_orient_matrix_UB_23 0.0123983000
_diffrn_orient_matrix_UB_31 -0.0241439000
_diffrn_orient_matrix_UB_32 -0.0171233000
_diffrn_orient_matrix_UB_33 -0.0250683000
_diffrn_radiation_monochromator mirror
_diffrn_radiation_probe x-ray
_diffrn_radiation_type 'Cu K\a'
_diffrn_radiation_wavelength 1.54184
_diffrn_reflns_av_R_equivalents 0.0522
_diffrn_reflns_av_unetI/netI 0.0935
_diffrn_reflns_Laue_measured_fraction_full 0.945
_diffrn_reflns_Laue_measured_fraction_max 0.945
_diffrn_reflns_limit_h_max 21
_diffrn_reflns_limit_h_min -28
_diffrn_reflns_limit_k_max 25
_diffrn_reflns_limit_k_min -30
_diffrn_reflns_limit_l_max 29
_diffrn_reflns_limit_l_min -33
_diffrn_reflns_number 30079
_diffrn_reflns_point_group_measured_fraction_full 0.899
_diffrn_reflns_point_group_measured_fraction_max 0.899
_diffrn_reflns_theta_full 37.873
_diffrn_reflns_theta_max 37.873
_diffrn_reflns_theta_min 2.844
_diffrn_source 'micro-focus sealed X-ray tube'
_diffrn_source_type 'PhotonJet (Cu) X-ray Source'
_exptl_absorpt_coefficient_mu 3.904
_exptl_absorpt_correction_T_max 1.00000
_exptl_absorpt_correction_T_min 0.59362
_exptl_absorpt_correction_type multi-scan
_exptl_absorpt_process_details
;
CrysAlisPro 1.171.40.53 (Rigaku Oxford Diffraction, 2019)
Empirical absorption correction using spherical harmonics,
 implemented in SCALE3 ABSPACK scaling algorithm.
;
_exptl_crystal_colour red
_exptl_crystal_colour_primary red
_exptl_crystal_density_diffrn 0.565
_exptl_crystal_description octahedral
_exptl_crystal_F_000 10368
_exptl_crystal_size_max 0.2
_exptl_crystal_size_mid 0.15
_exptl_crystal_size_min 0.1
_refine_diff_density_max 0.638
_refine_diff_density_min -0.410
_refine_diff_density_rms 0.047
_refine_ls_abs_structure_details
;
 Refined as an inversion twin.
;
_refine_ls_abs_structure_Flack 0.156(8)
_refine_ls_extinction_method none
_refine_ls_goodness_of_fit_ref 1.050
_refine_ls_hydrogen_treatment constr
_refine_ls_matrix_type full
_refine_ls_number_parameters 1238
_refine_ls_number_reflns 14598
_refine_ls_number_restraints 3585
_refine_ls_restrained_S_all 0.952
_refine_ls_R_factor_all 0.1240
_refine_ls_R_factor_gt 0.0790
_refine_ls_shift/su_max 0.000
_refine_ls_shift/su_mean 0.000
_refine_ls_structure_factor_coef Fsqd
_refine_ls_weighting_details 'w=1/[\s^2^(Fo^2^)+(0.1745P)^2^] where P=(Fo^2^+2Fc^2^)/3'
_refine_ls_weighting_scheme calc
_refine_ls_wR_factor_gt 0.2313
_refine_ls_wR_factor_ref 0.2659
_reflns_Friedel_coverage 0.776
_reflns_Friedel_fraction_full 0.846
_reflns_Friedel_fraction_max 0.847
_reflns_number_gt 8226
_reflns_number_total 14598
_reflns_threshold_expression 'I > 2\s(I)'
_cod_data_source_file am1c10626_si_003.cif
_cod_data_source_block Lamda-RuEu-MOF
_cod_database_code 4518948
_shelx_shelxl_version_number 2018/3
_chemical_oxdiff_formula RuCNOEu
_chemical_oxdiff_usercomment WZZ-lumuda
_shelx_space_group_comment
;
The symmetry employed for this shelxl refinement is uniquely defined
by the following loop, which should always be used as a source of
symmetry information in preference to the above space-group names.
They are only intended as comments.
;
_shelx_estimated_absorpt_t_max 0.696
_shelx_estimated_absorpt_t_min 0.696
_reflns_odcompleteness_completeness 33.27
_reflns_odcompleteness_iscentric 1
_reflns_odcompleteness_theta 61.08
_olex2_refinement_description
;
1. Twinned data refinement
 Scales: 0.844(8)
 0.156(8)
2. Fixed Uiso
 At 1.2 times of:
  All C(H) groups, All N(H) groups
3. Restrained distances
 C114-C50
 1.5 with sigma of 0.02
 C116-C8
 1.5 with sigma of 0.02
 C103-C75
 1.5 with sigma of 0.02
 C53-C56
 1.5 with sigma of 0.02
 C50-C114
 1.45 with sigma of 0.01
 C66-C110
 1.45 with sigma of 0.01
 O14-C66 = O8-C66
 1.25 with sigma of 0.01
 C92-C107
 1.42 with sigma of 0.01
 O9-C107 = O5-C107
 1.24 with sigma of 0.01
 C56-C53
 1.42 with sigma of 0.01
 O13-C53 = O7-C53
 1.24 with sigma of 0.01
 C98-C48
 1.42 with sigma of 0.01
 C59-C120
 1.42 with sigma of 0.01
 O15-C59 = O3-C59
 1.24 with sigma of 0.01
 O4-C27 = O2-C27
 1.24 with sigma of 0.01
 C85-C25
 1.42 with sigma of 0.01
 C8-C116
 1.45 with sigma of 0.01
 O1-C85 = O6-C85
 1.24 with sigma of 0.01
 C7-C27
 1.42 with sigma of 0.01
 O16-Eu2
 2.38 with sigma of 0.01
 C78-N16
 1.407 with sigma of 0.02
 C35-N21
 2.2 with sigma of 0.04
 C35-C114
 2.2 with sigma of 0.04
 C114-C60
 2.4 with sigma of 0.04
 N21-C50
 2.5 with sigma of 0.04
 C114-C52
 2.4 with sigma of 0.04
 C50-N22
 2.5 with sigma of 0.04
 C48-C26
 2.2 with sigma of 0.04
 C117-C99
 2.2 with sigma of 0.04
 C25-O1
 2.4 with sigma of 0.04
 C25-O6
 2.4 with sigma of 0.04
 C99-N5
 2.2 with sigma of 0.04
 C116-C61
 2.4 with sigma of 0.04
 C116-C63
 2.4 with sigma of 0.04
 N24-C8
 2.4 with sigma of 0.04
 N23-C8
 2.4 with sigma of 0.04
 H108_$1-H105
 2.2 with sigma of 0.04
 C22-C115 \\sim C18-C115 \\sim C18-C16 \\sim N4-C16 \\sim N4-C20 \\sim C22-C20
\\sim N2-C6 \\sim C6-C28 ~
 C77-C28 \\sim C77-C39 \\sim N2-C79 \\sim C79-C39
 with sigma of 0.01
 C6-C20 \\sim C6-C28 \\sim C28-C26 \\sim C26-C24 \\sim C24-C22 \\sim C22-C20
 with sigma of 0.01
 C30-C35 \\sim C30-C31 \\sim C31-C32 \\sim C33-C32 \\sim C33-C34 \\sim C34-C35
 with sigma of 0.01
 C65-C2 \\sim C69-C2 \\sim C73-C69 \\sim C73-C37 \\sim C37-C19 \\sim C65-C19
 with sigma of 0.02
 N12-C72 \\sim N12-C49 \\sim C64-C49 \\sim C64-C62 \\sim C74-C62 \\sim C74-C72
\\sim N6-C70 \\sim N6-C46 ~
 C46-C119 \\sim C44-C119 \\sim C80-C44
 with sigma of 0.01
 N8-C48 \\sim N8-C26 \\sim C26-C24 \\sim N10-C24 \\sim N10-C48
 with sigma of 0.02
 C89-C47 \\sim C93-C47 \\sim C93-C23 \\sim C91-C23 \\sim C91-C45 \\sim C89-C45
 with sigma of 0.01
 N5-C117 \\sim N11-C117 \\sim N11-C99 \\sim C99-C29 \\sim N5-C29
 with sigma of 0.02
 C83-C41 \\sim C83-C29 \\sim C99-C29 \\sim C99-C88 \\sim C90-C88 \\sim C90-C41
 with sigma of 0.01
4. Restrained planarity
 N1, C10, C1, C4, C34, C35, C30, C31, C104, C106, C108, N20, C32, C33, N22, C114
 with sigma of 0.1
 C66, O14, O8, C110, C12, C42, C40, C38, C36
 with sigma of 0.1
 N12, C49, C64, C62, C74, C72, C70, N6, C46, C119, C44, C80, C78, C76
 with sigma of 0.02
 C56, C60, C50, C54, C58, C52, C53, O13, O7
 with sigma of 0.02
 O15, O3, C59, C118, C120, C15, C61, C8, C63
 with sigma of 0.02
 O4, O2, C27, C7, C113, C111, C57, C109, C55
 with sigma of 0.02
 C93, C47, C89, C45, C91, C23, C11, C87, C43, N9, N19, C3, C95, C97
 with sigma of 0.1
5. Rigid bond restraints
 All non-hydrogen atoms
 with sigma for 1-2 distances of 0.005 and sigma for 1-3 distances of 0.005
 All non-hydrogen atoms
 with sigma for 1-2 distances of 0.001 and sigma for 1-3 distances of 0.001
6. Uiso/Uaniso restraints and constraints
All non-hydrogen atoms have similar U: within 2A with sigma of 0.01 and sigma
for terminal atoms of 0.02 within 2A
7. Rigid body (RIGU) restrains
 C1, N20, C101, C63, Eu2, C25, C114, N18, C66, Eu1, C91, C90, C109, C35, N4,
 N16, N5, O4, C78, C70, C11, C3, C29, C117, C105, C27, C113, C106, C47, C120,
 N12, C8, N15, C67, N23, O1, C68, O9, C80, C41, C85, C87, C79, C82, C45, C95,
 C6, C99, C51, C13, C16, C98, C55, C7, C18, C30, C59, C89, C115, N2, C15, C61,
 C22, C4, C2, C65, C20, N19, C17, C69, C12, C71, C9, O12, C110, O2, C75, O13,
 C36, C81, Ru1, C38, C43, C74, C76, C40, C93, C23, C84, C42, C97, C86, C88, C44,
  C24, C34, C92, C119, C103, C94, C96, C46, C53, C107, C100, C48, C111, C102,
 C104, C50, C26, C57, C108, C52, C116, C32, C31, C54, C118, N1, N6, C56, N8,
 N10, N14, C58, C28, C33, N3, C60, N13, N7, N17, C49, C14, N9, N11, C64, N21,
 N22, N24, C62, C77, C112, O6, O8, C73, O10, O14, O15, C19, C37, O5, O11, C5,
 O3, O7, O16, C39, C10, C83, C21, Ru2, C72
 with sigma for 1-2 distances of 0.002 and sigma for 1-3 distances of 0.002
8.a Aromatic/amide H refined with riding coordinates:
 C1(H1), C4(H4), C10(H10), C77(H77), C39(H39), C79(H79), C16(H16), C18(H18),
 C115(H115), C12(H12), C36(H36), C38(H38), C42(H42), C44(H44), C119(H119),
 C46(H46), N8(H8), C52(H52), C54(H54), C58(H58), C60(H60), C49(H49), C64(H64),
 C62(H62), N14(H14), C82(H82), C84(H84), C86(H86), C94(H94), C96(H96),
 C100(H100), C102(H102), C104(H104), C106(H106), C108(H108), C118(H118),
 C15(H15), C61(H61), C63(H63), C14(H14A), C67(H67), C17(H17), C112(H112),
 C71(H71), C9(H9), N7(H7), C5(H5), C81(H81), C21(H21), C43(H43), C87(H87),
 C11(H11), C3(H3), C97(H97), C95(H95), N5(H5A), C101(H101), C51(H51), C13(H13),
 C105(H105), C55(H55), C111(H111), C113(H113), C57(H57), N22(H22), N23(H23)
8.b Fitted pentagon refined as free rotating group:
 C19(C37,N7,C75,N15), N5(C29,C99,N11,C117), N21(C30,C35,N22,C114), N23(C116,
 N24,C89,C47)
8.c Fitted hexagon refined as free rotating group:
 C1(C4,C34,C33,N1,C10), C28(C77,C39,C79,N2,C6), N4(C16,C18,C115,C22,C20),
 C12(C110,C36,C38,C40,C42), C50(C52,C54,C56,C58,C60), C78(C80,C70,C72,C74,C76),
 N18(C82,C84,C86,C88,C90), C92(C94,C96,C98,C100,C102), C104(C106,C108,N20,C32,
 C31), C118(C120,C15,C61,C8,C63), C2(C65,C14,C67,C17,N3), C69(N13,C112,C71,C9,
 C73), C5(C81,N17,C41,C83,C21), N9(C43,C87,C11,C93,C23), C3(N19,C91,C45,C97,
 C95), C25(C101,C51,C103,C13,C105), C109(C55,C111,C7,C113,C57)
;
_platon_squeeze_void_probe_radius 1.20
_olex2_submission_special_instructions 'No special instructions were received'
_oxdiff_exptl_absorpt_empirical_details
;
Empirical correction (ABSPACK) includes:
- Absorption correction using spherical harmonics
- Frame scaling
;
_oxdiff_exptl_absorpt_empirical_full_max 1.950
_oxdiff_exptl_absorpt_empirical_full_min 0.655

loop_
_space_group_symop_operation_xyz
'x, y, z'
'-x, -y, z'
'-x, y, -z'
'x, -y, -z'
'x+1/2, y+1/2, z+1/2'
'-x+1/2, -y+1/2, z+1/2'
'-x+1/2, y+1/2, -z+1/2'
'x+1/2, -y+1/2, -z+1/2'

loop_
_atom_site_label
_atom_site_type_symbol
_atom_site_fract_x
_atom_site_fract_y
_atom_site_fract_z
_atom_site_U_iso_or_equiv
_atom_site_adp_type
_atom_site_occupancy
_atom_site_site_symmetry_order
_atom_site_calc_flag
_atom_site_refinement_flags_posn
_atom_site_refinement_flags_adp
_atom_site_refinement_flags_occupancy
_atom_site_disorder_assembly
_atom_site_disorder_group
Eu1 Eu 0.26302(5) 0.69858(9) 0.53904(4) 0.1889(13) Uani 1 1 d . U . . .
Eu2 Eu 0.24229(5) 0.76144(9) 0.46789(5) 0.1938(12) Uani 1 1 d D U . . .
Ru1 Ru 0.37334(7) 0.39278(11) 0.36728(6) 0.1903(15) Uani 1 1 d . U . . .
Ru2 Ru 0.13243(8) 0.32910(12) 0.62328(6) 0.2038(16) Uani 1 1 d . U . . .
C1 C 0.0415(8) 0.3948(4) 0.6013(5) 0.214(5) Uani 1 1 d G U . . .
H1 H 0.033670 0.417283 0.605958 0.257 Uiso 1 1 calc R U . . .
C4 C 0.0193(4) 0.3731(7) 0.5839(5) 0.210(5) Uani 1 1 d G U . . .
H4 H -0.003628 0.380878 0.576620 0.252 Uiso 1 1 calc R U . . .
C34 C 0.0307(7) 0.3402(6) 0.5771(3) 0.205(5) Uani 1 1 d DG U . . .
C33 C 0.0642(8) 0.3289(5) 0.5877(5) 0.206(4) Uani 1 1 d DG U . . .
N1 N 0.0864(4) 0.3505(9) 0.6051(5) 0.209(3) Uani 1 1 d G U . . .
C10 C 0.0750(7) 0.3835(8) 0.6119(4) 0.216(5) Uani 1 1 d G U . . .
H10 H 0.090137 0.398230 0.623820 0.259 Uiso 1 1 calc R U . . .
C24 C 0.1984(9) 0.4387(6) 0.5863(6) 0.197(4) Uani 1 1 d D U . . .
C26 C 0.1928(9) 0.4492(7) 0.6175(5) 0.201(4) Uani 1 1 d D U . . .
C28 C 0.1741(5) 0.4297(6) 0.6398(4) 0.202(4) Uani 1 1 d DG U . . .
C77 C 0.1679(6) 0.4361(5) 0.6716(5) 0.210(5) Uani 1 1 d DG U . . .
H77 H 0.174056 0.457647 0.680399 0.251 Uiso 1 1 calc R U . . .
C39 C 0.1527(5) 0.4111(7) 0.6907(3) 0.216(5) Uani 1 1 d DG U . . .
H39 H 0.148485 0.415476 0.712532 0.259 Uiso 1 1 calc R U . . .
C79 C 0.1437(5) 0.3796(6) 0.6779(5) 0.214(5) Uani 1 1 d DG U . . .
H79 H 0.133326 0.362453 0.690978 0.257 Uiso 1 1 calc R U . . .
N2 N 0.1499(5) 0.3731(5) 0.6460(5) 0.206(4) Uani 1 1 d DG U . . .
C6 C 0.1651(5) 0.3982(7) 0.6270(3) 0.201(4) Uani 1 1 d DG U . . .
N4 N 0.1630(5) 0.3532(7) 0.5888(4) 0.200(3) Uani 1 1 d DG U . . .
C16 C 0.1723(5) 0.3400(5) 0.5594(5) 0.194(5) Uani 1 1 d DG U . . .
H16 H 0.167244 0.316883 0.554521 0.233 Uiso 1 1 calc R U . . .
C18 C 0.1888(5) 0.3608(7) 0.5370(3) 0.189(5) Uani 1 1 d DG U . . .
H18 H 0.195108 0.351810 0.516824 0.227 Uiso 1 1 calc R U . . .
C115 C 0.1961(5) 0.3947(6) 0.5440(4) 0.189(5) Uani 1 1 d DG U . . .
H115 H 0.207446 0.408854 0.528730 0.226 Uiso 1 1 calc R U . . .
C22 C 0.1869(6) 0.4078(5) 0.5735(5) 0.196(4) Uani 1 1 d DG U . . .
C20 C 0.1704(5) 0.3871(7) 0.5959(3) 0.198(4) Uani 1 1 d DG U . . .
O1 O 0.2967(5) 0.2788(8) 0.0733(4) 0.222(8) Uani 1 1 d D U . . .
C12 C 0.1777(5) 0.2367(7) 0.8579(5) 0.207(7) Uani 1 1 d G U . . .
H12 H 0.159274 0.232278 0.873053 0.249 Uiso 1 1 calc R U . . .
C110 C 0.2139(6) 0.2364(7) 0.8670(4) 0.209(7) Uani 1 1 d DG U . . .
C36 C 0.2408(4) 0.2429(7) 0.8448(5) 0.208(7) Uani 1 1 d G U . . .
H36 H 0.265545 0.242678 0.851049 0.249 Uiso 1 1 calc R U . . .
C38 C 0.2316(5) 0.2498(7) 0.8136(4) 0.207(7) Uani 1 1 d G U . . .
H38 H 0.249998 0.254300 0.798459 0.248 Uiso 1 1 calc R U . . .
C40 C 0.1954(6) 0.2502(8) 0.8045(4) 0.205(6) Uani 1 1 d G U . . .
C42 C 0.1685(4) 0.2437(7) 0.8267(5) 0.207(7) Uani 1 1 d G U . . .
H42 H 0.143727 0.243901 0.820462 0.248 Uiso 1 1 calc R U . . .
O4 O 0.6754(6) 0.2834(8) 0.5193(5) 0.216(7) Uani 1 1 d D U . . .
O6 O 0.2410(5) 0.2864(8) 0.0837(4) 0.224(8) Uani 1 1 d D U . . .
O8 O 0.1995(5) 0.2168(7) 0.9185(4) 0.210(7) Uani 1 1 d D U . . .
O10 O 0.1999(5) 0.7050(8) 0.5418(6) 0.232(7) Uani 1 1 d . U . . .
N6 N 0.1750(6) 0.3030(6) 0.6411(4) 0.210(4) Uani 1 1 d D U . . .
C44 C 0.2305(5) 0.2769(7) 0.6794(6) 0.203(6) Uani 1 1 d D U . . .
H44 H 0.249716 0.268041 0.691830 0.244 Uiso 1 1 calc R U . . .
C119 C 0.2365(8) 0.2881(7) 0.6489(6) 0.205(6) Uani 1 1 d D U . . .
H119 H 0.260417 0.286775 0.640726 0.246 Uiso 1 1 calc R U . . .
C46 C 0.2097(6) 0.3013(7) 0.6295(7) 0.208(6) Uani 1 1 d D U . . .
H46 H 0.215187 0.308979 0.608753 0.250 Uiso 1 1 calc R U . . .
O12 O 0.3110(5) 0.7635(9) 0.4686(5) 0.254(8) Uani 1 1 d . U . . .
O14 O 0.2540(5) 0.2289(7) 0.9116(5) 0.221(8) Uani 1 1 d D U . . .
C48 C 0.2095(9) 0.4961(6) 0.5914(6) 0.198(4) Uani 1 1 d D U . . .
N8 N 0.1974(7) 0.4846(8) 0.6211(5) 0.201(5) Uani 1 1 d D U . . .
H8 H 0.193576 0.496876 0.638193 0.242 Uiso 1 1 calc R U . . .
N10 N 0.2084(7) 0.4687(8) 0.5695(5) 0.197(5) Uani 1 1 d D U . . .
C50 C -0.0657(4) 0.2725(7) 0.5233(4) 0.206(5) Uani 1 1 d DG U . . .
C52 C -0.0885(6) 0.2965(5) 0.5095(5) 0.203(6) Uani 1 1 d DG U . . .
H52 H -0.080633 0.319433 0.507268 0.244 Uiso 1 1 calc R U . . .
C54 C -0.1227(5) 0.2870(7) 0.4991(4) 0.206(6) Uani 1 1 d G U . . .
H54 H -0.138232 0.303374 0.489631 0.247 Uiso 1 1 calc R U . . .
C56 C -0.1342(3) 0.2534(8) 0.5024(3) 0.210(6) Uani 1 1 d DG U . . .
C58 C -0.1114(7) 0.2294(6) 0.5162(5) 0.211(6) Uani 1 1 d G U . . .
H58 H -0.119267 0.206532 0.518451 0.254 Uiso 1 1 calc R U . . .
C60 C -0.0772(6) 0.2390(6) 0.5267(4) 0.211(6) Uani 1 1 d DG U . . .
H60 H -0.061667 0.222590 0.536088 0.253 Uiso 1 1 calc R U . . .
N12 N 0.1073(5) 0.3070(5) 0.6623(5) 0.212(4) Uani 1 1 d D U . . .
C49 C 0.0724(6) 0.3091(6) 0.6734(6) 0.216(6) Uani 1 1 d D U . . .
H49 H 0.054221 0.317939 0.659813 0.259 Uiso 1 1 calc R U . . .
C64 C 0.0628(8) 0.2988(6) 0.7033(5) 0.217(6) Uani 1 1 d D U . . .
H64 H 0.038423 0.300457 0.710308 0.261 Uiso 1 1 calc R U . . .
C62 C 0.0894(5) 0.2859(7) 0.7229(6) 0.215(6) Uani 1 1 d D U . . .
H62 H 0.083370 0.278704 0.743663 0.258 Uiso 1 1 calc R U . . .
C66 C 0.2231(6) 0.2270(5) 0.8994(4) 0.213(7) Uani 1 1 d D U . . .
N14 N 0.1485(7) 0.2642(9) 0.7650(6) 0.206(6) Uani 1 1 d . U . . .
H14 H 0.129641 0.264866 0.777778 0.247 Uiso 1 1 calc R U . . .
C68 C 0.1840(10) 0.2566(12) 0.7710(8) 0.205(6) Uani 1 1 d . U . . .
N16 N 0.2078(7) 0.2583(10) 0.7459(5) 0.204(6) Uani 1 1 d D U . . .
C78 C 0.1868(5) 0.2682(6) 0.7218(5) 0.206(5) Uani 1 1 d DG U . . .
C80 C 0.1957(4) 0.2788(5) 0.6914(5) 0.205(5) Uani 1 1 d DG U . . .
C70 C 0.1691(6) 0.2918(4) 0.6716(3) 0.208(5) Uani 1 1 d DG U . . .
C72 C 0.1335(5) 0.2942(4) 0.6821(5) 0.209(5) Uani 1 1 d DG U . . .
C74 C 0.1246(4) 0.2836(5) 0.7125(5) 0.210(5) Uani 1 1 d DG U . . .
C76 C 0.1513(6) 0.2705(6) 0.7323(4) 0.208(5) Uani 1 1 d G U . . .
N18 N 0.3899(7) 0.3516(6) 0.3924(4) 0.204(3) Uani 1 1 d G U . . .
C82 C 0.3733(4) 0.3212(7) 0.4011(5) 0.206(5) Uani 1 1 d G U . . .
H82 H 0.349884 0.315821 0.393269 0.248 Uiso 1 1 calc R U . . .
C84 C 0.3911(7) 0.2987(5) 0.4212(6) 0.211(5) Uani 1 1 d G U . . .
H84 H 0.379762 0.277939 0.427129 0.254 Uiso 1 1 calc R U . . .
C86 C 0.4254(7) 0.3066(7) 0.4326(4) 0.209(5) Uani 1 1 d G U . . .
H86 H 0.437498 0.291222 0.446346 0.251 Uiso 1 1 calc R U . . .
C88 C 0.4419(4) 0.3370(8) 0.4239(6) 0.205(5) Uani 1 1 d DG U . . .
C90 C 0.4242(7) 0.3595(5) 0.4038(6) 0.202(4) Uani 1 1 d DG U . . .
O15 O 0.2589(5) 0.7002(7) 0.4817(4) 0.204(4) Uani 1 1 d D U . . .
C92 C 0.2303(6) 0.5980(5) 0.5669(6) 0.200(5) Uani 1 1 d DG U . . .
C94 C 0.2322(5) 0.5882(6) 0.5984(5) 0.200(5) Uani 1 1 d G U . . .
H94 H 0.237482 0.604592 0.614322 0.240 Uiso 1 1 calc R U . . .
C96 C 0.2262(5) 0.5544(7) 0.6068(3) 0.199(5) Uani 1 1 d G U . . .
H96 H 0.227466 0.547703 0.628344 0.239 Uiso 1 1 calc R U . . .
C98 C 0.2184(6) 0.5304(5) 0.5835(6) 0.198(5) Uani 1 1 d DG U . . .
C100 C 0.2166(5) 0.5403(7) 0.5520(5) 0.199(5) Uani 1 1 d G U . . .
H100 H 0.211316 0.523874 0.536087 0.239 Uiso 1 1 calc R U . . .
C102 C 0.2226(5) 0.5741(7) 0.5436(3) 0.200(5) Uani 1 1 d G U . . .
H102 H 0.221331 0.580763 0.522065 0.240 Uiso 1 1 calc R U . . .
O2 O 0.6839(6) 0.3353(8) 0.5290(5) 0.216(7) Uani 1 1 d D U . . .
O9 O 0.2445(6) 0.6420(8) 0.5281(4) 0.206(4) Uani 1 1 d D U . . .
O5 O 0.2492(5) 0.6505(7) 0.5758(5) 0.202(4) Uani 1 1 d D U . . .
C104 C 0.0737(6) 0.2430(7) 0.5607(4) 0.197(5) Uani 1 1 d G U . . .
H104 H 0.059379 0.227625 0.548704 0.236 Uiso 1 1 calc R U . . .
C106 C 0.1087(7) 0.2341(4) 0.5694(3) 0.198(5) Uani 1 1 d G U . . .
H106 H 0.118382 0.212640 0.563361 0.237 Uiso 1 1 calc R U . . .
C108 C 0.1297(3) 0.2566(7) 0.5870(4) 0.198(5) Uani 1 1 d G U . . .
H108 H 0.153656 0.250524 0.592991 0.237 Uiso 1 1 calc R U . . .
N20 N 0.1156(6) 0.2880(6) 0.5959(3) 0.199(3) Uani 1 1 d G U . . .
C32 C 0.0806(7) 0.2969(5) 0.5872(4) 0.202(4) Uani 1 1 d DG U . . .
C31 C 0.0596(4) 0.2744(8) 0.5696(4) 0.200(4) Uani 1 1 d DG U . . .
O11 O 0.2551(4) 0.7483(7) 0.5214(4) 0.176(3) Uani 1 1 d . U . . .
C118 C 0.2706(5) 0.6502(6) 0.4092(6) 0.206(5) Uani 1 1 d G U . . .
H118 H 0.263730 0.666950 0.394191 0.248 Uiso 1 1 calc R U . . .
C120 C 0.2706(4) 0.6580(5) 0.4413(6) 0.211(5) Uani 1 1 d DG U . . .
C15 C 0.2806(5) 0.6334(7) 0.4634(4) 0.214(5) Uani 1 1 d G U . . .
H15 H 0.280695 0.638810 0.485280 0.257 Uiso 1 1 calc R U . . .
C61 C 0.2905(5) 0.6010(6) 0.4533(5) 0.216(5) Uani 1 1 d DG U . . .
H61 H 0.297369 0.584262 0.468363 0.259 Uiso 1 1 calc R U . . .
C8 C 0.2905(5) 0.5932(5) 0.4212(6) 0.211(5) Uani 1 1 d DG U . . .
C63 C 0.2805(5) 0.6178(7) 0.3992(4) 0.211(5) Uani 1 1 d DG U . . .
H63 H 0.280404 0.612401 0.377273 0.253 Uiso 1 1 calc R U . . .
C2 C 0.3351(4) 0.3598(7) 0.3172(5) 0.204(5) Uani 1 1 d DG U . . .
C65 C 0.3069(6) 0.3458(7) 0.2997(3) 0.203(5) Uani 1 1 d DG U . . .
C14 C 0.2734(5) 0.3402(7) 0.3138(5) 0.201(6) Uani 1 1 d G U . . .
H14A H 0.254182 0.330610 0.301809 0.241 Uiso 1 1 calc R U . . .
C67 C 0.2681(4) 0.3488(7) 0.3453(5) 0.200(6) Uani 1 1 d G U . . .
H67 H 0.245152 0.344986 0.354971 0.240 Uiso 1 1 calc R U . . .
C17 C 0.2962(6) 0.3628(7) 0.3628(3) 0.200(6) Uani 1 1 d G U . . .
H17 H 0.292536 0.368684 0.384429 0.240 Uiso 1 1 calc R U . . .
N3 N 0.3297(5) 0.3684(6) 0.3488(5) 0.201(3) Uani 1 1 d G U . . .
C69 C 0.3702(4) 0.3596(7) 0.3062(5) 0.208(5) Uani 1 1 d DG U . . .
N13 N 0.3954(6) 0.3738(7) 0.3267(4) 0.205(4) Uani 1 1 d G U . . .
C112 C 0.4311(5) 0.3782(7) 0.3170(5) 0.207(6) Uani 1 1 d G U . . .
H112 H 0.448321 0.387925 0.331077 0.249 Uiso 1 1 calc R U . . .
C71 C 0.4415(4) 0.3685(7) 0.2867(5) 0.207(6) Uani 1 1 d G U . . .
H71 H 0.465894 0.371501 0.280105 0.249 Uiso 1 1 calc R U . . .
C9 C 0.4163(6) 0.3543(7) 0.2662(4) 0.209(6) Uani 1 1 d G U . . .
H9 H 0.423439 0.347621 0.245487 0.251 Uiso 1 1 calc R U . . .
C73 C 0.3806(5) 0.3499(7) 0.2759(5) 0.209(5) Uani 1 1 d DG U . . .
C19 C 0.3164(6) 0.3379(8) 0.2690(4) 0.206(5) Uani 1 1 d DG U . . .
C37 C 0.3519(5) 0.3414(8) 0.2564(5) 0.209(5) Uani 1 1 d DG U . . .
N7 N 0.3510(4) 0.3304(7) 0.2244(4) 0.212(6) Uani 1 1 d G U . . .
H7 H 0.369549 0.329989 0.211244 0.254 Uiso 1 1 calc R U . . .
C75 C 0.3151(5) 0.3201(8) 0.2172(4) 0.210(6) Uani 1 1 d DG U . . .
N15 N 0.2937(4) 0.3248(8) 0.2448(5) 0.207(6) Uani 1 1 d G U . . .
C5 C 0.4644(7) 0.4572(4) 0.3898(5) 0.205(5) Uani 1 1 d G U . . .
H5 H 0.472206 0.479825 0.385797 0.246 Uiso 1 1 calc R U . . .
C81 C 0.4319(6) 0.4456(7) 0.3772(4) 0.203(5) Uani 1 1 d G U . . .
H81 H 0.417387 0.460366 0.364689 0.244 Uiso 1 1 calc R U . . .
N17 N 0.4205(4) 0.4124(8) 0.3831(5) 0.197(3) Uani 1 1 d G U . . .
C41 C 0.4416(7) 0.3908(4) 0.4014(6) 0.199(4) Uani 1 1 d DG U . . .
C83 C 0.4742(6) 0.4024(6) 0.4140(5) 0.203(5) Uani 1 1 d DG U . . .
C21 C 0.4856(4) 0.4356(7) 0.4081(5) 0.204(5) Uani 1 1 d G U . . .
H21 H 0.507844 0.443462 0.416713 0.245 Uiso 1 1 calc R U . . .
C85 C 0.2731(6) 0.2887(12) 0.0924(5) 0.223(7) Uani 1 1 d D U . . .
N9 N 0.3582(5) 0.4365(5) 0.3479(5) 0.192(3) Uani 1 1 d G U . . .
C43 C 0.3650(4) 0.4453(6) 0.3166(5) 0.199(5) Uani 1 1 d G U . . .
H43 H 0.374680 0.428845 0.302433 0.239 Uiso 1 1 calc R U . . .
C87 C 0.3577(5) 0.4781(7) 0.3060(3) 0.205(5) Uani 1 1 d G U . . .
H87 H 0.362359 0.484090 0.284644 0.247 Uiso 1 1 calc R U . . .
C11 C 0.3436(5) 0.5022(5) 0.3268(5) 0.210(5) Uani 1 1 d G U . . .
H11 H 0.338566 0.524580 0.319565 0.252 Uiso 1 1 calc R U . . .
C93 C 0.3368(4) 0.4934(6) 0.3581(5) 0.209(4) Uani 1 1 d DG U . . .
C23 C 0.3441(5) 0.4606(7) 0.3687(3) 0.201(4) Uani 1 1 d DG U . . .
C3 C 0.3333(6) 0.4017(4) 0.4349(6) 0.203(5) Uani 1 1 d G U . . .
H3 H 0.337616 0.378224 0.438899 0.244 Uiso 1 1 calc R U . . .
N19 N 0.3423(5) 0.4156(7) 0.4056(5) 0.200(3) Uani 1 1 d G U . . .
C91 C 0.3360(6) 0.4499(8) 0.3998(4) 0.202(4) Uani 1 1 d DG U . . .
C45 C 0.3208(6) 0.4704(5) 0.4231(6) 0.205(5) Uani 1 1 d DG U . . .
C97 C 0.3119(5) 0.4565(6) 0.4524(5) 0.206(5) Uani 1 1 d G U . . .
H97 H 0.301555 0.470449 0.468326 0.247 Uiso 1 1 calc R U . . .
C95 C 0.3182(5) 0.4221(6) 0.4582(4) 0.204(5) Uani 1 1 d G U . . .
H95 H 0.312083 0.412644 0.478224 0.245 Uiso 1 1 calc R U . . .
N5 N 0.5252(6) 0.3783(6) 0.4475(5) 0.211(5) Uani 1 1 d DG U . . .
H5A H 0.540185 0.395731 0.447978 0.253 Uiso 1 1 calc R U . . .
C29 C 0.4905(7) 0.3779(6) 0.4331(5) 0.208(5) Uani 1 1 d DG U . . .
C99 C 0.4753(4) 0.3450(7) 0.4377(5) 0.208(5) Uani 1 1 d DG U . . .
N11 N 0.5006(7) 0.3251(5) 0.4549(5) 0.212(5) Uani 1 1 d DG U . . .
C117 C 0.5315(5) 0.3457(7) 0.4610(5) 0.211(5) Uani 1 1 d DG U . . .
C25 C 0.2829(6) 0.2967(8) 0.1242(4) 0.218(7) Uani 1 1 d DG U . . .
C101 C 0.2564(4) 0.3032(8) 0.1468(5) 0.218(7) Uani 1 1 d G U . . .
H101 H 0.231512 0.302280 0.141091 0.262 Uiso 1 1 calc R U . . .
C51 C 0.2663(5) 0.3110(8) 0.1777(4) 0.217(7) Uani 1 1 d G U . . .
H51 H 0.248164 0.315424 0.193110 0.260 Uiso 1 1 calc R U . . .
C103 C 0.3027(6) 0.3124(8) 0.1860(4) 0.214(6) Uani 1 1 d DG U . . .
C13 C 0.3292(4) 0.3059(8) 0.1634(5) 0.213(7) Uani 1 1 d G U . . .
H13 H 0.354049 0.306832 0.169105 0.256 Uiso 1 1 calc R U . . .
C105 C 0.3193(5) 0.2981(8) 0.1325(4) 0.216(7) Uani 1 1 d G U . . .
H105 H 0.337397 0.293687 0.117085 0.259 Uiso 1 1 calc DR U . . .
C53 C -0.1700(5) 0.2493(8) 0.4901(4) 0.215(6) Uani 1 1 d D U . . .
C107 C 0.2367(9) 0.6313(6) 0.5549(6) 0.198(4) Uani 1 1 d D U . . .
O3 O 0.2506(5) 0.7125(7) 0.4340(4) 0.202(4) Uani 1 1 d D U . . .
C27 C 0.6636(5) 0.3131(9) 0.5178(3) 0.214(6) Uani 1 1 d D U . . .
O13 O -0.1837(6) 0.2205(7) 0.4917(5) 0.222(7) Uani 1 1 d D U . . .
C109 C 0.5629(4) 0.3375(9) 0.4778(4) 0.207(5) Uani 1 1 d G U . . .
C55 C 0.5746(7) 0.3039(8) 0.4792(5) 0.216(6) Uani 1 1 d G U . . .
H55 H 0.559700 0.286184 0.471034 0.259 Uiso 1 1 calc R U . . .
C111 C 0.6080(8) 0.2961(7) 0.4926(5) 0.218(6) Uani 1 1 d G U . . .
H111 H 0.615938 0.273160 0.493519 0.262 Uiso 1 1 calc R U . . .
C7 C 0.6297(4) 0.3220(10) 0.5045(4) 0.217(6) Uani 1 1 d DG U . . .
C113 C 0.6180(7) 0.3557(8) 0.5031(4) 0.209(6) Uani 1 1 d G U . . .
H113 H 0.632895 0.373364 0.511238 0.251 Uiso 1 1 calc R U . . .
C57 C 0.5846(8) 0.3634(7) 0.4897(5) 0.207(6) Uani 1 1 d G U . . .
H57 H 0.576656 0.386389 0.488754 0.249 Uiso 1 1 calc R U . . .
N21 N 0.0003(6) 0.2625(5) 0.5391(5) 0.204(5) Uani 1 1 d DG U . . .
C30 C 0.0267(4) 0.2822(7) 0.5553(5) 0.202(5) Uani 1 1 d DG U . . .
C35 C 0.0123(6) 0.3153(6) 0.5600(4) 0.199(5) Uani 1 1 d DG U . . .
N22 N -0.0230(5) 0.3162(5) 0.5466(4) 0.199(5) Uani 1 1 d DG U . . .
H22 H -0.037665 0.333849 0.546380 0.239 Uiso 1 1 calc R U . . .
C114 C -0.0304(4) 0.2835(6) 0.5337(4) 0.201(5) Uani 1 1 d DG U . . .
C59 C 0.2598(3) 0.6907(5) 0.4536(6) 0.203(4) Uani 1 1 d D U . . .
O7 O -0.1883(6) 0.2722(7) 0.4779(4) 0.211(7) Uani 1 1 d D U . . .
N23 N 0.3119(5) 0.5501(6) 0.3795(4) 0.218(5) Uani 1 1 d DG U . . .
H23 H 0.313513 0.563480 0.362845 0.262 Uiso 1 1 calc R U . . .
C116 C 0.2975(7) 0.5594(5) 0.4095(6) 0.218(5) Uani 1 1 d DG U . . .
N24 N 0.2999(5) 0.5305(7) 0.4297(3) 0.217(5) Uani 1 1 d DG U . . .
C89 C 0.3157(6) 0.5034(4) 0.4121(6) 0.212(5) Uani 1 1 d DG U . . .
C47 C 0.3231(5) 0.5156(6) 0.3811(5) 0.214(5) Uani 1 1 d DG U . . .
O16 O 0.2505(12) 0.8176(5) 0.4842(7) 0.350(13) Uani 1 1 d D U . . .

loop_
_atom_site_aniso_label
_atom_site_aniso_U_11
_atom_site_aniso_U_22
_atom_site_aniso_U_33
_atom_site_aniso_U_23
_atom_site_aniso_U_13
_atom_site_aniso_U_12
Eu1 0.0715(15) 0.414(4) 0.0811(14) 0.0007(17) -0.0013(12) 0.003(2)
Eu2 0.0812(16) 0.401(3) 0.0991(16) 0.0097(17) 0.0003(12) 0.005(2)
Ru1 0.0870(19) 0.385(4) 0.0991(19) -0.013(2) 0.0095(15) -0.005(2)
Ru2 0.103(2) 0.413(5) 0.0957(19) 0.041(2) 0.0135(15) 0.022(2)
C1 0.125(11) 0.380(11) 0.138(14) 0.033(11) 0.005(10) 0.024(8)
C4 0.119(10) 0.377(11) 0.134(14) 0.034(11) 0.003(9) 0.030(8)
C34 0.114(8) 0.375(10) 0.126(11) 0.039(9) -0.002(7) 0.031(7)
C33 0.117(7) 0.379(9) 0.123(10) 0.045(8) -0.006(6) 0.028(6)
N1 0.117(5) 0.384(8) 0.126(10) 0.045(7) -0.002(5) 0.020(6)
C10 0.128(10) 0.388(9) 0.132(13) 0.035(10) -0.001(9) 0.021(7)
C24 0.120(11) 0.418(7) 0.054(7) 0.025(6) 0.006(9) 0.005(8)
C26 0.126(11) 0.423(7) 0.054(7) 0.024(5) 0.007(9) 0.004(8)
C28 0.126(11) 0.428(8) 0.051(7) 0.029(5) 0.004(9) 0.007(9)
C77 0.132(14) 0.443(10) 0.053(7) 0.027(7) 0.007(10) 0.011(11)
C39 0.137(14) 0.455(12) 0.056(7) 0.035(6) 0.015(10) 0.016(12)
C79 0.133(13) 0.444(10) 0.066(6) 0.043(6) 0.020(9) 0.017(11)
N2 0.127(10) 0.425(7) 0.065(6) 0.041(5) 0.013(7) 0.016(7)
C6 0.128(11) 0.419(7) 0.056(7) 0.034(5) 0.008(8) 0.011(8)
N4 0.120(8) 0.419(7) 0.061(6) 0.033(4) -0.007(7) 0.002(8)
C16 0.106(12) 0.415(10) 0.060(8) 0.030(6) -0.017(8) 0.008(11)
C18 0.095(12) 0.413(11) 0.059(8) 0.028(7) -0.012(8) 0.019(12)
C115 0.101(12) 0.415(10) 0.050(7) 0.028(6) -0.008(9) 0.012(12)
C22 0.118(11) 0.416(8) 0.052(7) 0.028(5) 0.002(8) 0.006(8)
C20 0.124(10) 0.416(7) 0.054(6) 0.033(5) -0.001(8) 0.008(8)
O1 0.090(10) 0.48(2) 0.099(9) -0.028(13) -0.007(9) 0.003(15)
C12 0.109(8) 0.422(19) 0.090(7) 0.024(13) -0.002(7) 0.012(15)
C110 0.109(9) 0.425(18) 0.093(8) 0.021(12) -0.001(6) 0.018(14)
C36 0.108(9) 0.420(19) 0.095(8) 0.021(14) 0.000(6) 0.020(15)
C38 0.109(8) 0.417(19) 0.093(8) 0.018(13) 0.001(6) 0.019(15)
C40 0.109(8) 0.413(17) 0.093(6) 0.028(11) 0.000(5) 0.014(13)
C42 0.110(9) 0.417(19) 0.092(7) 0.031(13) 0.000(6) 0.014(15)
O4 0.115(11) 0.374(15) 0.159(14) 0.071(16) 0.058(10) 0.040(11)
O6 0.092(9) 0.47(2) 0.108(10) -0.037(14) -0.003(8) 0.005(15)
O8 0.104(10) 0.44(2) 0.086(9) 0.017(12) -0.005(9) 0.020(14)
O10 0.069(3) 0.430(12) 0.198(15) 0.069(10) 0.016(9) -0.008(6)
N6 0.099(5) 0.422(11) 0.110(7) 0.062(8) 0.009(3) 0.013(7)
C44 0.100(7) 0.410(17) 0.099(9) 0.037(12) -0.001(7) 0.004(12)
C119 0.100(7) 0.411(17) 0.104(10) 0.042(12) 0.005(7) 0.013(12)
C46 0.102(6) 0.415(16) 0.107(9) 0.051(11) 0.012(6) 0.021(10)
O12 0.088(2) 0.57(2) 0.106(12) 0.033(16) -0.003(9) -0.099(11)
O14 0.112(10) 0.45(2) 0.098(10) 0.022(14) -0.008(8) 0.000(15)
C48 0.117(11) 0.419(7) 0.058(8) 0.023(6) -0.001(9) 0.004(10)
N8 0.125(11) 0.423(8) 0.057(7) 0.021(6) 0.001(9) 0.005(11)
N10 0.120(12) 0.417(8) 0.056(7) 0.025(6) 0.005(10) 0.004(11)
C50 0.109(8) 0.367(12) 0.141(12) 0.054(11) -0.001(8) 0.023(7)
C52 0.104(9) 0.361(13) 0.143(14) 0.048(13) -0.005(10) 0.020(9)
C54 0.109(9) 0.358(13) 0.151(14) 0.042(14) -0.009(10) 0.018(9)
C56 0.119(9) 0.355(13) 0.156(12) 0.038(12) -0.013(9) 0.019(8)
C58 0.124(10) 0.359(13) 0.151(14) 0.042(13) -0.007(11) 0.023(8)
C60 0.117(10) 0.364(12) 0.151(14) 0.051(13) -0.003(10) 0.026(8)
N12 0.101(6) 0.439(11) 0.095(5) 0.049(6) 0.008(5) 0.012(9)
C49 0.102(6) 0.447(16) 0.098(9) 0.052(10) 0.010(6) 0.014(11)
C64 0.106(8) 0.447(18) 0.099(10) 0.053(12) 0.011(6) 0.011(13)
C62 0.108(8) 0.439(17) 0.097(9) 0.051(11) 0.008(6) 0.006(13)
C66 0.109(10) 0.439(19) 0.091(8) 0.018(12) -0.004(6) 0.012(14)
N14 0.108(8) 0.413(17) 0.098(7) 0.047(11) -0.001(6) -0.006(13)
C68 0.111(8) 0.409(16) 0.096(6) 0.037(10) -0.001(5) 0.002(12)
N16 0.109(8) 0.408(17) 0.096(7) 0.038(10) -0.002(6) -0.001(12)
C78 0.107(7) 0.412(15) 0.099(6) 0.045(9) 0.000(5) 0.002(11)
C80 0.101(7) 0.414(14) 0.100(7) 0.046(9) 0.000(5) 0.002(10)
C70 0.099(6) 0.423(12) 0.101(7) 0.050(8) 0.004(5) 0.005(9)
C72 0.100(6) 0.432(12) 0.095(7) 0.046(7) 0.004(5) 0.004(10)
C74 0.103(7) 0.430(14) 0.095(7) 0.047(9) 0.003(5) -0.001(11)
C76 0.107(7) 0.418(15) 0.099(6) 0.049(9) 0.002(5) -0.001(11)
N18 0.114(9) 0.368(7) 0.129(9) -0.018(6) -0.003(7) -0.005(4)
C82 0.118(10) 0.363(10) 0.139(13) -0.024(9) 0.005(10) -0.002(7)
C84 0.128(11) 0.361(11) 0.146(14) -0.020(10) 0.009(10) 0.003(8)
C86 0.125(11) 0.361(11) 0.142(13) -0.013(10) 0.007(10) 0.010(8)
C88 0.116(9) 0.360(10) 0.139(11) -0.013(8) 0.001(7) 0.011(7)
C90 0.110(8) 0.362(8) 0.133(10) -0.014(8) -0.005(7) 0.003(6)
O15 0.137(11) 0.389(4) 0.0841(19) 0.007(2) -0.026(6) -0.015(6)
C92 0.107(11) 0.423(7) 0.069(7) 0.017(5) -0.016(10) -0.004(9)
C94 0.106(12) 0.424(7) 0.069(7) 0.015(5) -0.020(11) 0.000(12)
C96 0.106(12) 0.423(8) 0.069(8) 0.017(5) -0.014(11) 0.006(12)
C98 0.111(11) 0.419(7) 0.063(7) 0.023(6) -0.010(10) 0.001(10)
C100 0.116(13) 0.417(7) 0.065(7) 0.025(7) -0.011(11) -0.003(13)
C102 0.118(13) 0.416(7) 0.065(8) 0.022(6) -0.014(11) -0.009(12)
O2 0.105(10) 0.376(17) 0.167(14) 0.073(16) 0.027(9) 0.036(12)
O9 0.128(12) 0.414(4) 0.077(6) 0.017(4) -0.024(8) -0.013(6)
O5 0.091(11) 0.436(7) 0.080(5) 0.015(5) -0.033(8) -0.017(8)
C104 0.101(10) 0.389(10) 0.100(12) 0.040(10) 0.019(9) 0.039(8)
C106 0.103(10) 0.394(10) 0.097(12) 0.048(9) 0.019(10) 0.040(8)
C108 0.103(9) 0.400(9) 0.090(11) 0.053(8) 0.017(9) 0.036(7)
N20 0.101(7) 0.397(6) 0.101(8) 0.048(6) 0.013(7) 0.029(4)
C32 0.108(7) 0.384(8) 0.114(10) 0.044(8) 0.001(7) 0.031(6)
C31 0.108(8) 0.383(9) 0.109(11) 0.038(8) 0.003(7) 0.038(6)
O11 0.024(9) 0.408(3) 0.095(3) -0.006(3) -0.008(6) -0.005(6)
C118 0.137(14) 0.383(9) 0.099(6) 0.014(6) 0.022(12) 0.007(12)
C120 0.143(12) 0.393(7) 0.098(6) 0.014(5) 0.014(11) 0.000(11)
C15 0.151(14) 0.393(9) 0.099(8) 0.016(7) 0.023(12) 0.005(12)
C61 0.143(14) 0.393(8) 0.113(8) 0.018(8) 0.034(12) 0.003(12)
C8 0.138(12) 0.381(7) 0.113(8) 0.019(6) 0.043(11) 0.008(10)
C63 0.135(14) 0.385(9) 0.113(8) 0.017(6) 0.037(12) 0.011(12)
C2 0.086(6) 0.417(12) 0.109(7) -0.029(8) 0.010(5) -0.009(9)
C65 0.085(7) 0.417(14) 0.108(7) -0.026(9) 0.009(5) -0.006(10)
C14 0.083(8) 0.414(16) 0.106(9) -0.025(12) 0.007(6) -0.003(11)
C67 0.086(8) 0.408(17) 0.106(9) -0.025(13) 0.008(7) -0.005(11)
C17 0.089(7) 0.404(15) 0.108(9) -0.027(12) 0.011(6) -0.010(9)
N3 0.092(5) 0.405(10) 0.107(6) -0.024(7) 0.012(3) -0.014(7)
C69 0.086(6) 0.425(12) 0.114(6) -0.038(7) 0.011(5) -0.009(9)
N13 0.082(6) 0.420(11) 0.114(5) -0.037(6) 0.006(5) 0.003(9)
C112 0.082(7) 0.425(16) 0.114(9) -0.040(10) 0.007(6) 0.000(11)
C71 0.084(8) 0.428(17) 0.111(10) -0.036(12) 0.007(6) -0.004(12)
C9 0.087(7) 0.427(17) 0.112(9) -0.038(11) 0.011(6) -0.014(12)
C73 0.087(7) 0.428(14) 0.113(7) -0.037(9) 0.012(5) -0.012(10)
C19 0.085(7) 0.424(14) 0.108(7) -0.029(9) 0.009(5) -0.007(10)
C37 0.085(7) 0.429(15) 0.111(7) -0.034(9) 0.010(5) -0.009(10)
N7 0.088(7) 0.439(17) 0.110(7) -0.034(11) 0.011(5) -0.011(12)
C75 0.086(8) 0.437(16) 0.107(7) -0.029(10) 0.007(5) -0.006(11)
N15 0.086(7) 0.429(17) 0.107(7) -0.026(10) 0.008(6) -0.010(11)
C5 0.110(11) 0.364(11) 0.142(14) 0.001(11) -0.033(10) -0.002(8)
C81 0.105(10) 0.367(10) 0.138(13) -0.004(10) -0.026(9) -0.001(7)
N17 0.101(5) 0.360(9) 0.130(10) -0.019(7) -0.016(5) 0.005(6)
C41 0.105(7) 0.359(9) 0.135(11) -0.015(8) -0.014(7) 0.007(6)
C83 0.109(8) 0.360(10) 0.142(11) -0.005(9) -0.024(7) 0.007(7)
C21 0.108(10) 0.362(11) 0.143(14) -0.002(11) -0.028(9) 0.004(8)
C85 0.093(10) 0.47(2) 0.106(8) -0.030(12) -0.006(7) 0.009(14)
N9 0.089(8) 0.395(6) 0.091(5) -0.009(4) 0.002(6) 0.000(6)
C43 0.099(12) 0.399(10) 0.101(7) -0.003(5) 0.019(9) -0.007(11)
C87 0.107(13) 0.401(11) 0.108(8) 0.003(6) 0.027(11) -0.006(12)
C11 0.119(13) 0.399(10) 0.112(8) 0.007(7) 0.030(11) 0.001(12)
C93 0.122(11) 0.394(7) 0.111(8) 0.006(5) 0.031(9) 0.008(10)
C23 0.107(10) 0.392(7) 0.105(7) 0.000(5) 0.024(8) 0.007(8)
C3 0.130(13) 0.383(9) 0.098(8) -0.005(7) 0.018(9) 0.016(12)
N19 0.124(9) 0.381(7) 0.094(6) -0.011(4) 0.014(7) 0.005(9)
C91 0.119(10) 0.384(7) 0.103(7) -0.004(5) 0.024(8) 0.006(9)
C45 0.124(11) 0.380(7) 0.111(8) 0.003(6) 0.037(9) 0.011(10)
C97 0.128(13) 0.380(10) 0.109(8) 0.004(7) 0.035(10) 0.016(13)
C95 0.127(13) 0.381(10) 0.104(8) 0.001(7) 0.029(10) 0.018(13)
N5 0.112(9) 0.365(11) 0.156(13) 0.007(11) -0.018(8) 0.019(8)
C29 0.116(8) 0.363(10) 0.145(11) -0.002(9) -0.019(7) 0.013(7)
C99 0.119(8) 0.361(10) 0.142(11) -0.004(9) -0.006(7) 0.014(7)
N11 0.119(9) 0.365(11) 0.153(12) 0.004(11) 0.001(8) 0.020(8)
C117 0.108(8) 0.371(11) 0.155(12) 0.016(10) 0.003(7) 0.022(7)
C25 0.090(8) 0.458(19) 0.106(8) -0.032(12) -0.004(6) 0.012(14)
C101 0.090(9) 0.46(2) 0.108(8) -0.026(14) -0.002(6) 0.015(14)
C51 0.088(8) 0.456(19) 0.106(8) -0.026(13) 0.002(6) 0.010(14)
C103 0.088(8) 0.448(17) 0.106(7) -0.028(11) 0.003(5) 0.004(13)
C13 0.086(8) 0.449(19) 0.105(8) -0.032(13) 0.001(6) 0.003(14)
C105 0.089(8) 0.45(2) 0.106(8) -0.033(13) -0.002(7) 0.005(15)
C53 0.128(10) 0.348(15) 0.169(13) 0.022(14) -0.025(9) 0.018(9)
C107 0.102(11) 0.419(6) 0.072(7) 0.014(5) -0.028(8) -0.004(7)
O3 0.120(12) 0.398(7) 0.087(3) 0.010(4) -0.029(9) -0.002(10)
C27 0.108(9) 0.373(15) 0.162(12) 0.066(15) 0.037(8) 0.037(10)
O13 0.137(12) 0.348(16) 0.181(15) 0.027(16) -0.032(12) 0.018(11)
C109 0.093(9) 0.375(11) 0.153(12) 0.029(11) 0.022(7) 0.026(8)
C55 0.107(10) 0.377(12) 0.164(14) 0.041(13) 0.039(9) 0.030(9)
C111 0.112(11) 0.375(13) 0.169(14) 0.051(14) 0.037(10) 0.034(9)
C7 0.107(9) 0.381(13) 0.164(12) 0.052(13) 0.031(9) 0.035(9)
C113 0.091(10) 0.380(12) 0.157(14) 0.047(15) 0.013(9) 0.030(10)
C57 0.085(10) 0.384(12) 0.153(13) 0.035(14) 0.013(9) 0.024(9)
N21 0.115(8) 0.371(11) 0.126(11) 0.042(10) -0.007(8) 0.034(7)
C30 0.112(8) 0.373(10) 0.119(11) 0.042(9) -0.004(7) 0.035(6)
C35 0.108(8) 0.371(10) 0.118(11) 0.045(9) 0.002(7) 0.031(7)
N22 0.105(8) 0.368(11) 0.123(12) 0.049(11) 0.004(8) 0.029(7)
C114 0.108(8) 0.368(11) 0.128(11) 0.049(10) -0.002(8) 0.028(7)
C59 0.136(11) 0.392(6) 0.081(2) 0.010(4) -0.016(10) -0.003(9)
O7 0.123(11) 0.339(17) 0.171(15) 0.012(15) -0.032(10) 0.013(12)
N23 0.151(13) 0.387(8) 0.116(8) 0.010(6) 0.033(10) 0.011(11)
C116 0.140(12) 0.384(7) 0.129(9) 0.016(6) 0.050(10) 0.014(10)
N24 0.137(13) 0.383(8) 0.132(9) 0.017(7) 0.060(10) 0.019(11)
C89 0.133(12) 0.383(7) 0.121(8) 0.009(6) 0.048(9) 0.012(10)
C47 0.136(12) 0.389(7) 0.116(8) 0.009(6) 0.038(9) 0.012(10)
O16 0.49(4) 0.393(4) 0.166(14) -0.005(4) -0.05(3) 0.036(12)

loop_
_atom_type_symbol
_atom_type_description
_atom_type_scat_dispersion_real
_atom_type_scat_dispersion_imag
_atom_type_scat_source
C C 0.0181 0.0091 'International Tables Vol C Tables 4.2.6.8 and 6.1.1.4'
H H 0.0000 0.0000 'International Tables Vol C Tables 4.2.6.8 and 6.1.1.4'
Eu Eu -8.9294 11.1857 'International Tables Vol C Tables 4.2.6.8 and 6.1.1.4'
N N 0.0311 0.0180 'International Tables Vol C Tables 4.2.6.8 and 6.1.1.4'
O O 0.0492 0.0322 'International Tables Vol C Tables 4.2.6.8 and 6.1.1.4'
Ru Ru 0.0552 3.2960 'International Tables Vol C Tables 4.2.6.8 and 6.1.1.4'

loop_
_geom_angle_atom_site_label_1
_geom_angle_atom_site_label_2
_geom_angle_atom_site_label_3
_geom_angle
_geom_angle_site_symmetry_1
_geom_angle_site_symmetry_3
_geom_angle_publ_flag
O4 Eu1 C66 91.7(6) 2_665 7_556 ?
O4 Eu1 C107 129.4(10) 2_665 . ?
O4 Eu1 C27 25.5(4) 2_665 2_665 ?
O8 Eu1 O4 68.9(6) 7_556 2_665 ?
O8 Eu1 O14 50.8(6) 7_556 7_556 ?
O8 Eu1 C66 25.4(4) 7_556 7_556 ?
O8 Eu1 O15 141.4(7) 7_556 . ?
O8 Eu1 O2 80.0(7) 7_556 2_665 ?
O8 Eu1 O5 83.0(8) 7_556 . ?
O8 Eu1 C107 107.2(8) 7_556 . ?
O8 Eu1 C27 74.8(6) 7_556 2_665 ?
O10 Eu1 O4 151.8(9) . 2_665 ?
O10 Eu1 O8 120.6(8) . 7_556 ?
O10 Eu1 O14 69.9(8) . 7_556 ?
O10 Eu1 C66 95.2(8) . 7_556 ?
O10 Eu1 O15 89.1(7) . . ?
O10 Eu1 O2 151.2(11) . 2_665 ?
O10 Eu1 O9 79.8(9) . . ?
O10 Eu1 O5 81.2(8) . . ?
O10 Eu1 C107 75.7(10) . . ?
O10 Eu1 C27 164.3(6) . 2_665 ?
O14 Eu1 O4 111.8(7) 7_556 2_665 ?
O14 Eu1 C66 25.7(4) 7_556 7_556 ?
O14 Eu1 O5 77.7(9) 7_556 . ?
O14 Eu1 C107 99.1(8) 7_556 . ?
O14 Eu1 C27 125.1(6) 7_556 2_665 ?
C66 Eu1 C107 101.8(6) 7_556 . ?
C66 Eu1 C27 100.1(5) 7_556 2_665 ?
O15 Eu1 O4 73.7(6) . 2_665 ?
O15 Eu1 O14 144.1(9) . 7_556 ?
O15 Eu1 C66 154.6(7) . 7_556 ?
O15 Eu1 O5 128.9(9) . . ?
O15 Eu1 C107 103.5(8) . . ?
O15 Eu1 C27 75.7(5) . 2_665 ?
O2 Eu1 O4 50.4(6) 2_665 2_665 ?
O2 Eu1 O14 128.3(6) 2_665 7_556 ?
O2 Eu1 C66 103.3(6) 2_665 7_556 ?
O2 Eu1 O15 83.7(7) 2_665 . ?
O2 Eu1 O5 81.9(9) 2_665 . ?
O2 Eu1 C107 79.0(10) 2_665 . ?
O2 Eu1 C27 25.1(4) 2_665 2_665 ?
O9 Eu1 O4 117.3(9) . 2_665 ?
O9 Eu1 O8 126.7(8) . 7_556 ?
O9 Eu1 O14 122.6(8) . 7_556 ?
O9 Eu1 C66 126.3(6) . 7_556 ?
O9 Eu1 O15 79.2(8) . . ?
O9 Eu1 O2 71.5(9) . 2_665 ?
O9 Eu1 O5 49.7(6) . . ?
O9 Eu1 C107 24.8(4) . . ?
O9 Eu1 C27 93.5(8) . 2_665 ?
O5 Eu1 O4 127.0(8) . 2_665 ?
O5 Eu1 C66 76.6(7) . 7_556 ?
O5 Eu1 C107 25.5(3) . . ?
O5 Eu1 C27 105.4(8) . 2_665 ?
O11 Eu1 O4 75.5(8) . 2_665 ?
O11 Eu1 O8 93.9(8) . 7_556 ?
O11 Eu1 O10 77.3(8) . . ?
O11 Eu1 O14 79.5(8) . 7_556 ?
O11 Eu1 C66 89.1(6) . 7_556 ?
O11 Eu1 O15 67.3(8) . . ?
O11 Eu1 O2 124.2(9) . 2_665 ?
O11 Eu1 O9 139.3(7) . . ?
O11 Eu1 O5 152.9(7) . . ?
O11 Eu1 C107 151.7(8) . . ?
O11 Eu1 C27 99.6(8) . 2_665 ?
C27 Eu1 C107 104.0(10) 2_665 . ?
O1 Eu2 Eu1 149.0(6) 7 . ?
O1 Eu2 O6 52.1(5) 7 7 ?
O1 Eu2 O12 127.5(7) 7 . ?
O1 Eu2 O15 126.1(9) 7 . ?
O1 Eu2 O11 152.8(6) 7 . ?
O1 Eu2 C85 26.0(4) 7 7 ?
O1 Eu2 C53 73.5(6) 7 2_565 ?
O1 Eu2 O3 82.5(9) 7 . ?
O1 Eu2 O13 71.7(7) 7 2_565 ?
O1 Eu2 O7 77.6(7) 7 2_565 ?
O6 Eu2 Eu1 150.3(6) 7 . ?
O6 Eu2 O12 75.5(7) 7 . ?
O6 Eu2 O15 121.2(8) 7 . ?
O6 Eu2 C85 26.1(4) 7 7 ?
O6 Eu2 C53 125.5(6) 7 2_565 ?
O6 Eu2 O13 117.5(8) 7 2_565 ?
O12 Eu2 Eu1 79.5(6) . . ?
O12 Eu2 O15 77.7(9) . . ?
O12 Eu2 C85 101.5(7) . 7 ?
O12 Eu2 C53 158.9(6) . 2_565 ?
O15 Eu2 Eu1 36.2(4) . . ?
O15 Eu2 C85 127.8(11) . 7 ?
O15 Eu2 C53 90.5(7) . 2_565 ?
O11 Eu2 Eu1 26.0(7) . . ?
O11 Eu2 O6 151.7(7) . 7 ?
O11 Eu2 O12 78.2(6) . . ?
O11 Eu2 O15 61.8(8) . . ?
O11 Eu2 C85 170.3(12) . 7 ?
O11 Eu2 C53 80.8(5) . 2_565 ?
O11 Eu2 O3 111.6(9) . . ?
O11 Eu2 O13 81.3(6) . 2_565 ?
O11 Eu2 O7 83.0(7) . 2_565 ?
C85 Eu2 Eu1 163.7(10) 7 . ?
C85 Eu2 C53 99.5(6) 7 2_565 ?
C53 Eu2 Eu1 80.7(4) 2_565 . ?
O3 Eu2 Eu1 86.0(6) . . ?
O3 Eu2 O6 76.2(9) . 7 ?
O3 Eu2 O12 84.6(8) . . ?
O3 Eu2 O15 49.9(5) . . ?
O3 Eu2 C85 77.9(11) . 7 ?
O3 Eu2 C53 101.2(7) . 2_565 ?
O3 Eu2 O13 125.2(8) . 2_565 ?
O3 Eu2 O7 77.0(8) . 2_565 ?
O13 Eu2 Eu1 92.2(5) 2_565 . ?
O13 Eu2 O12 148.7(9) 2_565 . ?
O13 Eu2 O15 112.6(8) 2_565 . ?
O13 Eu2 C85 94.8(8) 2_565 7 ?
O13 Eu2 C53 25.6(4) 2_565 2_565 ?
O7 Eu2 Eu1 71.8(5) 2_565 . ?
O7 Eu2 O6 125.1(7) 2_565 7 ?
O7 Eu2 O12 146.7(10) 2_565 . ?
O7 Eu2 O15 69.1(7) 2_565 . ?
O7 Eu2 C85 101.5(7) 2_565 7 ?
O7 Eu2 C53 25.4(4) 2_565 2_565 ?
O7 Eu2 O13 51.0(6) 2_565 2_565 ?
O16 Eu2 Eu1 109.9(7) . . ?
O16 Eu2 O1 91.4(11) . 7 ?
O16 Eu2 O6 81.5(11) . 7 ?
O16 Eu2 O12 80.6(13) . . ?
O16 Eu2 O15 142.5(9) . . ?
O16 Eu2 O11 84.1(10) . . ?
O16 Eu2 C85 86.3(12) . 7 ?
O16 Eu2 C53 99.5(12) . 2_565 ?
O16 Eu2 O3 155.7(11) . . ?
O16 Eu2 O13 74.0(12) . 2_565 ?
O16 Eu2 O7 124.7(12) . 2_565 ?
N18 Ru1 N3 93.7(11) . . ?
N18 Ru1 N13 91.6(9) . . ?
N18 Ru1 N19 95.6(9) . . ?
N3 Ru1 N13 79.7(9) . . ?
N3 Ru1 N19 93.6(8) . . ?
N13 Ru1 N19 170.5(9) . . ?
N17 Ru1 N18 82.7(12) . . ?
N17 Ru1 N3 172.8(10) . . ?
N17 Ru1 N13 94.2(8) . . ?
N17 Ru1 N19 92.9(8) . . ?
N9 Ru1 N18 172.5(9) . . ?
N9 Ru1 N3 91.5(9) . . ?
N9 Ru1 N13 94.7(10) . . ?
N9 Ru1 N17 92.8(11) . . ?
N9 Ru1 N19 78.6(11) . . ?
N1 Ru2 N2 95.2(12) . . ?
N1 Ru2 N4 90.1(7) . . ?
N1 Ru2 N12 95.6(6) . . ?
N1 Ru2 N20 82.1(12) . . ?
N2 Ru2 N12 96.8(8) . . ?
N4 Ru2 N2 77.1(10) . . ?
N4 Ru2 N12 172.0(7) . . ?
N4 Ru2 N20 97.3(8) . . ?
N6 Ru2 N1 173.7(12) . . ?
N6 Ru2 N2 90.4(9) . . ?
N6 Ru2 N4 94.0(7) . . ?
N6 Ru2 N12 80.8(8) . . ?
N6 Ru2 N20 92.7(10) . . ?
N20 Ru2 N2 173.7(8) . . ?
N20 Ru2 N12 89.1(7) . . ?
C4 C1 H1 120.0 . . ?
C4 C1 C10 120.0 . . ?
C10 C1 H1 120.0 . . ?
C1 C4 H4 120.0 . . ?
C1 C4 C34 120.0 . . ?
C34 C4 H4 120.0 . . ?
C4 C34 C33 120.0 . . ?
C35 C34 C4 128(3) . . ?
C35 C34 C33 112(3) . . ?
C34 C33 C32 132(3) . . ?
N1 C33 C34 120.0 . . ?
N1 C33 C32 108(3) . . ?
C33 N1 Ru2 116(2) . . ?
C33 N1 C10 120.0 . . ?
C10 N1 Ru2 124(2) . . ?
C1 C10 H10 120.0 . . ?
N1 C10 C1 120.0 . . ?
N1 C10 H10 120.0 . . ?
C26 C24 N10 105.4(18) . . ?
C22 C24 C26 125(3) . . ?
C22 C24 N10 127(3) . . ?
C24 C26 N8 111.9(19) . . ?
C28 C26 C24 123(3) . . ?
C28 C26 N8 122(3) . . ?
C77 C28 C26 129.4(19) . . ?
C77 C28 C6 120.0 . . ?
C6 C28 C26 110.2(19) . . ?
C28 C77 H77 120.0 . . ?
C28 C77 C39 120.0 . . ?
C39 C77 H77 120.0 . . ?
C77 C39 H39 120.0 . . ?
C77 C39 C79 120.0 . . ?
C79 C39 H39 120.0 . . ?
C39 C79 H79 120.0 . . ?
C39 C79 N2 120.0 . . ?
N2 C79 H79 120.0 . . ?
C79 N2 Ru2 123.3(14) . . ?
C6 N2 Ru2 116.4(14) . . ?
C6 N2 C79 120.0 . . ?
C28 C6 C20 128(2) . . ?
N2 C6 C28 120.0 . . ?
N2 C6 C20 112(2) . . ?
C16 N4 Ru2 126.4(15) . . ?
C16 N4 C20 120.0 . . ?
C20 N4 Ru2 113.1(15) . . ?
N4 C16 H16 120.0 . . ?
C18 C16 N4 120.0 . . ?
C18 C16 H16 120.0 . . ?
C16 C18 H18 120.0 . . ?
C16 C18 C115 120.0 . . ?
C115 C18 H18 120.0 . . ?
C18 C115 H115 120.0 . . ?
C22 C115 C18 120.0 . . ?
C22 C115 H115 120.0 . . ?
C115 C22 C24 127(2) . . ?
C115 C22 C20 120.0 . . ?
C20 C22 C24 112(2) . . ?
N4 C20 C6 118(2) . . ?
C22 C20 C6 121(2) . . ?
C22 C20 N4 120.0 . . ?
C85 O1 Eu2 98.1(14) . 7_545 ?
C110 C12 H12 120.0 . . ?
C110 C12 C42 120.0 . . ?
C42 C12 H12 120.0 . . ?
C12 C110 C36 120.0 . . ?
C12 C110 C66 119.1(18) . . ?
C36 C110 C66 120.8(18) . . ?
C110 C36 H36 120.0 . . ?
C38 C36 C110 120.0 . . ?
C38 C36 H36 120.0 . . ?
C36 C38 H38 120.0 . . ?
C40 C38 C36 120.0 . . ?
C40 C38 H38 120.0 . . ?
C38 C40 C42 120.0 . . ?
C38 C40 C68 122(2) . . ?
C42 C40 C68 118(2) . . ?
C12 C42 H42 120.0 . . ?
C40 C42 C12 120.0 . . ?
C40 C42 H42 120.0 . . ?
C27 O4 Eu1 94.1(17) . 2_665 ?
C85 O6 Eu2 93.0(15) . 7_545 ?
C66 O8 Eu1 100.3(14) . 7_546 ?
C46 N6 Ru2 128.1(16) . . ?
C46 N6 C70 118(2) . . ?
C70 N6 Ru2 112.8(17) . . ?
C119 C44 H44 120.8 . . ?
C80 C44 H44 120.8 . . ?
C80 C44 C119 118(3) . . ?
C44 C119 H119 118.1 . . ?
C44 C119 C46 124(3) . . ?
C46 C119 H119 118.1 . . ?
N6 C46 C119 118(3) . . ?
N6 C46 H46 120.8 . . ?
C119 C46 H46 120.8 . . ?
C66 O14 Eu1 94.9(15) . 7_546 ?
N8 C48 N10 109.1(19) . . ?
N8 C48 C98 126(3) . . ?
N10 C48 C98 125(3) . . ?
C26 N8 H8 127.4 . . ?
C48 N8 C26 105.1(19) . . ?
C48 N8 H8 127.4 . . ?
C48 N10 C24 108.1(17) . . ?
C52 C50 C60 120.0 . . ?
C52 C50 C114 118.0(19) . . ?
C60 C50 C114 122.0(19) . . ?
C50 C52 H52 120.0 . . ?
C50 C52 C54 120.0 . . ?
C54 C52 H52 120.0 . . ?
C52 C54 H54 120.0 . . ?
C56 C54 C52 120.0 . . ?
C56 C54 H54 120.0 . . ?
C54 C56 C53 111(3) . . ?
C58 C56 C54 120.0 . . ?
C58 C56 C53 129(3) . . ?
C56 C58 H58 120.0 . . ?
C56 C58 C60 120.0 . . ?
C60 C58 H58 120.0 . . ?
C50 C60 H60 120.0 . . ?
C58 C60 C50 120.0 . . ?
C58 C60 H60 120.0 . . ?
C49 N12 Ru2 131.7(15) . . ?
C49 N12 C72 118(2) . . ?
C72 N12 Ru2 108.7(16) . . ?
N12 C49 H49 118.7 . . ?
N12 C49 C64 123(3) . . ?
C64 C49 H49 118.7 . . ?
C49 C64 H64 120.8 . . ?
C49 C64 C62 118(3) . . ?
C62 C64 H64 120.8 . . ?
C64 C62 H62 119.7 . . ?
C74 C62 C64 121(3) . . ?
C74 C62 H62 119.7 . . ?
C110 C66 Eu1 171.3(16) . 7_546 ?
O8 C66 Eu1 54.4(11) . 7_546 ?
O8 C66 C110 122(2) . . ?
O14 C66 Eu1 59.3(13) . 7_546 ?
O14 C66 C110 126(2) . . ?
O14 C66 O8 113(2) . . ?
C68 N14 H14 130.7 . . ?
C68 N14 C76 99(2) . . ?
C76 N14 H14 130.7 . . ?
N14 C68 C40 119(3) . . ?
N14 C68 N16 117(3) . . ?
N16 C68 C40 124(3) . . ?
C78 N16 C68 103(2) . . ?
N16 C78 C80 131(2) . . ?
N16 C78 C76 109(2) . . ?
C80 C78 C76 120.0 . . ?
C44 C80 C78 123(2) . . ?
C44 C80 C70 117(2) . . ?
C70 C80 C78 120.0 . . ?
N6 C70 C80 125(2) . . ?
N6 C70 C72 115(2) . . ?
C80 C70 C72 120.0 . . ?
N12 C72 C70 120(2) . . ?
N12 C72 C74 120(2) . . ?
C74 C72 C70 120.0 . . ?
C62 C74 C72 120(2) . . ?
C62 C74 C76 120(2) . . ?
C72 C74 C76 120.0 . . ?
C78 C76 N14 112(2) . . ?
C74 C76 N14 127(2) . . ?
C74 C76 C78 120.0 . . ?
C82 N18 Ru1 133.7(19) . . ?
C82 N18 C90 120.0 . . ?
C90 N18 Ru1 106.1(19) . . ?
N18 C82 H82 120.0 . . ?
C84 C82 N18 120.0 . . ?
C84 C82 H82 120.0 . . ?
C82 C84 H84 120.0 . . ?
C86 C84 C82 120.0 . . ?
C86 C84 H84 120.0 . . ?
C84 C86 H86 120.0 . . ?
C88 C86 C84 120.0 . . ?
C88 C86 H86 120.0 . . ?
C86 C88 C90 120.0 . . ?
C86 C88 C99 118(3) . . ?
C90 C88 C99 122(3) . . ?
N18 C90 C41 126(3) . . ?
C88 C90 N18 120.0 . . ?
C88 C90 C41 113(3) . . ?
Eu1 O15 Eu2 105.6(10) . . ?
C59 O15 Eu1 160(2) . . ?
C59 O15 Eu2 94.0(16) . . ?
C94 C92 C102 120.0 . . ?
C94 C92 C107 126(2) . . ?
C102 C92 C107 114(2) . . ?
C92 C94 H94 120.0 . . ?
C92 C94 C96 120.0 . . ?
C96 C94 H94 120.0 . . ?
C94 C96 H96 120.0 . . ?
C98 C96 C94 120.0 . . ?
C98 C96 H96 120.0 . . ?
C96 C98 C48 122(2) . . ?
C96 C98 C100 120.0 . . ?
C100 C98 C48 118(2) . . ?
C98 C100 H100 120.0 . . ?
C98 C100 C102 120.0 . . ?
C102 C100 H100 120.0 . . ?
C92 C102 H102 120.0 . . ?
C100 C102 C92 120.0 . . ?
C100 C102 H102 120.0 . . ?
C27 O2 Eu1 99.7(17) . 2_665 ?
C107 O9 Eu1 101.9(19) . . ?
C107 O5 Eu1 95.3(14) . . ?
C106 C104 H104 120.0 . . ?
C106 C104 C31 120.0 . . ?
C31 C104 H104 120.0 . . ?
C104 C106 H106 120.0 . . ?
C108 C106 C104 120.0 . . ?
C108 C106 H106 120.0 . . ?
C106 C108 H108 120.0 . . ?
C106 C108 N20 120.0 . . ?
N20 C108 H108 120.0 . . ?
C108 N20 Ru2 136.6(17) . . ?
C108 N20 C32 120.0 . . ?
C32 N20 Ru2 103.3(17) . . ?
N20 C32 C33 129(3) . . ?
N20 C32 C31 120.0 . . ?
C31 C32 C33 110(3) . . ?
C104 C31 C30 114(3) . . ?
C32 C31 C104 120.0 . . ?
C32 C31 C30 125(3) . . ?
Eu1 O11 Eu2 124.5(11) . . ?
C120 C118 H118 120.0 . . ?
C120 C118 C63 120.0 . . ?
C63 C118 H118 120.0 . . ?
C118 C120 C15 120.0 . . ?
C118 C120 C59 123(2) . . ?
C15 C120 C59 117(2) . . ?
C120 C15 H15 120.0 . . ?
C120 C15 C61 120.0 . . ?
C61 C15 H15 120.0 . . ?
C15 C61 H61 120.0 . . ?
C15 C61 C8 120.0 . . ?
C8 C61 H61 120.0 . . ?
C61 C8 C116 123(2) . . ?
C63 C8 C61 120.0 . . ?
C63 C8 C116 117(2) . . ?
C118 C63 H63 120.0 . . ?
C8 C63 C118 120.0 . . ?
C8 C63 H63 120.0 . . ?
C65 C2 N3 120.0 . . ?
C69 C2 C65 121.4(19) . . ?
C69 C2 N3 117.4(18) . . ?
C2 C65 C14 120.0 . . ?
C19 C65 C2 113.5(18) . . ?
C19 C65 C14 126.5(18) . . ?
C65 C14 H14A 120.0 . . ?
C65 C14 C67 120.0 . . ?
C67 C14 H14A 120.0 . . ?
C14 C67 H67 120.0 . . ?
C17 C67 C14 120.0 . . ?
C17 C67 H67 120.0 . . ?
C67 C17 H17 120.0 . . ?
N3 C17 C67 120.0 . . ?
N3 C17 H17 120.0 . . ?
C2 N3 Ru1 111.8(13) . . ?
C17 N3 Ru1 127.9(13) . . ?
C17 N3 C2 120.0 . . ?
C2 C69 N13 114.6(19) . . ?
C2 C69 C73 125.0(18) . . ?
N13 C69 C73 120.0 . . ?
C69 N13 Ru1 113.8(13) . . ?
C69 N13 C112 120.0 . . ?
C112 N13 Ru1 125.5(13) . . ?
N13 C112 H112 120.0 . . ?
N13 C112 C71 120.0 . . ?
C71 C112 H112 120.0 . . ?
C112 C71 H71 120.0 . . ?
C9 C71 C112 120.0 . . ?
C9 C71 H71 120.0 . . ?
C71 C9 H9 120.0 . . ?
C71 C9 C73 120.0 . . ?
C73 C9 H9 120.0 . . ?
C9 C73 C69 120.0 . . ?
C37 C73 C69 113.7(18) . . ?
C37 C73 C9 125.5(18) . . ?
C65 C19 C37 124.6(19) . . ?
C65 C19 N15 127.4(19) . . ?
N15 C19 C37 108.0 . . ?
C73 C37 C19 120.4(18) . . ?
C73 C37 N7 131.1(19) . . ?
C19 C37 N7 108.0 . . ?
C37 N7 H7 126.0 . . ?
C75 N7 C37 108.0 . . ?
C75 N7 H7 126.0 . . ?
N7 C75 C103 123.8(18) . . ?
N15 C75 N7 108.0 . . ?
N15 C75 C103 127.4(17) . . ?
C75 N15 C19 108.0 . . ?
C81 C5 H5 120.0 . . ?
C81 C5 C21 120.0 . . ?
C21 C5 H5 120.0 . . ?
C5 C81 H81 120.0 . . ?
N17 C81 C5 120.0 . . ?
N17 C81 H81 120.0 . . ?
C81 N17 Ru1 124.1(19) . . ?
C81 N17 C41 120.0 . . ?
C41 N17 Ru1 115.9(19) . . ?
N17 C41 C90 109(3) . . ?
C83 C41 C90 131(3) . . ?
C83 C41 N17 120.0 . . ?
C41 C83 C29 112(2) . . ?
C21 C83 C41 120.0 . . ?
C21 C83 C29 128(2) . . ?
C5 C21 H21 120.0 . . ?
C83 C21 C5 120.0 . . ?
C83 C21 H21 120.0 . . ?
O1 C85 Eu2 55.9(12) . 7_545 ?
O1 C85 C25 120(2) . . ?
O6 C85 Eu2 60.9(13) . 7_545 ?
O6 C85 O1 117(2) . . ?
O6 C85 C25 123(2) . . ?
C25 C85 Eu2 170(3) . 7_545 ?
C43 N9 Ru1 123.8(16) . . ?
C43 N9 C23 120.0 . . ?
C23 N9 Ru1 115.7(16) . . ?
N9 C43 H43 120.0 . . ?
N9 C43 C87 120.0 . . ?
C87 C43 H43 120.0 . . ?
C43 C87 H87 120.0 . . ?
C11 C87 C43 120.0 . . ?
C11 C87 H87 120.0 . . ?
C87 C11 H11 120.0 . . ?
C87 C11 C93 120.0 . . ?
C93 C11 H11 120.0 . . ?
C11 C93 C47 125(2) . . ?
C23 C93 C11 120.0 . . ?
C23 C93 C47 115(2) . . ?
N9 C23 C91 118(2) . . ?
C93 C23 N9 120.0 . . ?
C93 C23 C91 122(2) . . ?
N19 C3 H3 120.0 . . ?
N19 C3 C95 120.0 . . ?
C95 C3 H3 120.0 . . ?
C3 N19 Ru1 128.7(17) . . ?
C91 N19 Ru1 110.7(18) . . ?
C91 N19 C3 120.0 . . ?
N19 C91 C23 115(2) . . ?
N19 C91 C45 120.0 . . ?
C45 C91 C23 125(2) . . ?
C91 C45 C89 111(3) . . ?
C97 C45 C91 120.0 . . ?
C97 C45 C89 129(3) . . ?
C45 C97 H97 120.0 . . ?
C45 C97 C95 120.0 . . ?
C95 C97 H97 120.0 . . ?
C3 C95 H95 120.0 . . ?
C97 C95 C3 120.0 . . ?
C97 C95 H95 120.0 . . ?
C29 N5 H5A 126.0 . . ?
C29 N5 C117 108.0 . . ?
C117 N5 H5A 126.0 . . ?
C83 C29 N5 129(3) . . ?
C83 C29 C99 123(3) . . ?
N5 C29 C99 108.0 . . ?
C88 C99 C29 120(3) . . ?
C88 C99 N11 132(3) . . ?
N11 C99 C29 108.0 . . ?
C99 N11 C117 108.0 . . ?
N11 C117 N5 108.0 . . ?
C109 C117 N5 123(3) . . ?
C109 C117 N11 129(3) . . ?
C101 C25 C85 120.5(17) . . ?
C101 C25 C105 120.0 . . ?
C105 C25 C85 119.5(17) . . ?
C25 C101 H101 120.0 . . ?
C51 C101 C25 120.0 . . ?
C51 C101 H101 120.0 . . ?
C101 C51 H51 120.0 . . ?
C101 C51 C103 120.0 . . ?
C103 C51 H51 120.0 . . ?
C51 C103 C75 123.4(17) . . ?
C51 C103 C13 120.0 . . ?
C13 C103 C75 116.6(17) . . ?
C103 C13 H13 120.0 . . ?
C105 C13 C103 120.0 . . ?
C105 C13 H13 120.0 . . ?
C25 C105 H105 120.0 . . ?
C13 C105 C25 120.0 . . ?
C13 C105 H105 120.0 . . ?
C56 C53 Eu2 177(2) . 2_565 ?
O13 C53 Eu2 60.1(13) . 2_565 ?
O13 C53 C56 117(3) . . ?
O7 C53 Eu2 57.3(14) . 2_565 ?
O7 C53 C56 125(3) . . ?
O7 C53 O13 117(2) . . ?
C92 C107 Eu1 168(2) . . ?
O9 C107 Eu1 53.3(16) . . ?
O9 C107 C92 132(3) . . ?
O9 C107 O5 111(2) . . ?
O5 C107 Eu1 59.2(13) . . ?
O5 C107 C92 111(2) . . ?
C59 O3 Eu2 100.9(14) . . ?
O4 C27 Eu1 60.4(15) . 2_665 ?
O4 C27 C7 124(3) . . ?
O2 C27 Eu1 55.2(14) . 2_665 ?
O2 C27 O4 115(2) . . ?
O2 C27 C7 121(3) . . ?
C7 C27 Eu1 172.3(17) . 2_665 ?
C53 O13 Eu2 94.3(15) . 2_565 ?
C55 C109 C117 120(3) . . ?
C55 C109 C57 120.0 . . ?
C57 C109 C117 120(3) . . ?
C109 C55 H55 120.0 . . ?
C109 C55 C111 120.0 . . ?
C111 C55 H55 120.0 . . ?
C55 C111 H111 120.0 . . ?
C7 C111 C55 120.0 . . ?
C7 C111 H111 120.0 . . ?
C111 C7 C27 118(3) . . ?
C111 C7 C113 120.0 . . ?
C113 C7 C27 122(3) . . ?
C7 C113 H113 120.0 . . ?
C57 C113 C7 120.0 . . ?
C57 C113 H113 120.0 . . ?
C109 C57 H57 120.0 . . ?
C113 C57 C109 120.0 . . ?
C113 C57 H57 120.0 . . ?
C30 N21 C114 108.0 . . ?
C31 C30 N21 134(2) . . ?
C31 C30 C35 118(2) . . ?
N21 C30 C35 108.0 . . ?
C34 C35 C30 122(2) . . ?
C34 C35 N22 130(2) . . ?
N22 C35 C30 108.0 . . ?
C35 N22 H22 126.0 . . ?
C35 N22 C114 108.0 . . ?
C114 N22 H22 126.0 . . ?
N21 C114 C50 126.6(19) . . ?
N22 C114 C50 124.2(19) . . ?
N22 C114 N21 108.0 . . ?
O15 C59 C120 128(3) . . ?
O3 C59 O15 115(2) . . ?
O3 C59 C120 117(3) . . ?
C53 O7 Eu2 97.3(17) . 2_565 ?
C116 N23 H23 126.0 . . ?
C47 N23 H23 126.0 . . ?
C47 N23 C116 108.0 . . ?
N23 C116 C8 128(2) . . ?
N24 C116 C8 123(2) . . ?
N24 C116 N23 108.0 . . ?
C116 N24 C89 108.0 . . ?
C45 C89 N24 125(3) . . ?
C45 C89 C47 126(3) . . ?
C47 C89 N24 108.0 . . ?
C93 C47 N23 132(2) . . ?
C93 C47 C89 120(2) . . ?
C89 C47 N23 108.0 . . ?

loop_
_geom_bond_atom_site_label_1
_geom_bond_atom_site_label_2
_geom_bond_distance
_geom_bond_site_symmetry_2
_geom_bond_publ_flag
Eu1 O4 2.52(2) 2_665 ?
Eu1 O8 2.375(19) 7_556 ?
Eu1 O10 2.345(19) . ?
Eu1 O14 2.48(2) 7_556 ?
Eu1 C66 2.876(19) 7_556 ?
Eu1 O15 2.428(18) . ?
Eu1 O2 2.41(2) 2_665 ?
Eu1 O9 2.37(3) . ?
Eu1 O5 2.50(2) . ?
Eu1 O11 2.11(3) . ?
Eu1 C107 2.89(2) . ?
Eu1 C27 2.89(2) 2_665 ?
Eu2 O1 2.36(2) 7 ?
Eu2 O6 2.47(2) 7 ?
Eu2 O12 2.539(19) . ?
Eu2 O15 2.55(3) . ?
Eu2 O11 2.368(18) . ?
Eu2 C85 2.821(19) 7 ?
Eu2 C53 2.863(18) 2_565 ?
Eu2 O3 2.41(3) . ?
Eu2 O13 2.49(2) 2_565 ?
Eu2 O7 2.43(2) 2_565 ?
Eu2 O16 2.331(15) . ?
Ru1 N18 2.027(18) . ?
Ru1 N3 2.031(15) . ?
Ru1 N13 2.038(14) . ?
Ru1 N17 2.017(14) . ?
Ru1 N9 1.982(17) . ?
Ru1 N19 2.178(15) . ?
Ru2 N1 2.046(15) . ?
Ru2 N2 2.081(18) . ?
Ru2 N4 2.071(15) . ?
Ru2 N6 2.02(2) . ?
Ru2 N12 2.08(2) . ?
Ru2 N20 2.079(19) . ?
C1 H1 0.9500 . ?
C1 C4 1.3900 . ?
C1 C10 1.3900 . ?
C4 H4 0.9500 . ?
C4 C34 1.3900 . ?
C34 C33 1.3900 . ?
C34 C35 1.390(11) . ?
C33 N1 1.3900 . ?
C33 C32 1.393(12) . ?
N1 C10 1.3900 . ?
C10 H10 0.9500 . ?
C24 C26 1.396(10) . ?
C24 C22 1.394(11) . ?
C24 N10 1.42(2) . ?
C26 C28 1.394(11) . ?
C26 N8 1.41(2) . ?
C28 C77 1.3900 . ?
C28 C6 1.3900 . ?
C77 H77 0.9500 . ?
C77 C39 1.3900 . ?
C39 H39 0.9500 . ?
C39 C79 1.3900 . ?
C79 H79 0.9500 . ?
C79 N2 1.3900 . ?
N2 C6 1.3900 . ?
C6 C20 1.397(10) . ?
N4 C16 1.3900 . ?
N4 C20 1.3900 . ?
C16 H16 0.9500 . ?
C16 C18 1.3900 . ?
C18 H18 0.9500 . ?
C18 C115 1.3900 . ?
C115 H115 0.9500 . ?
C115 C22 1.3900 . ?
C22 C20 1.3900 . ?
O1 C85 1.250(14) . ?
C12 H12 0.9500 . ?
C12 C110 1.3900 . ?
C12 C42 1.3900 . ?
C110 C36 1.3900 . ?
C110 C66 1.459(14) . ?
C36 H36 0.9500 . ?
C36 C38 1.3900 . ?
C38 H38 0.9500 . ?
C38 C40 1.3900 . ?
C40 C42 1.3900 . ?
C40 C68 1.50(3) . ?
C42 H42 0.9500 . ?
O4 C27 1.246(15) . ?
O6 C85 1.241(14) . ?
O8 C66 1.253(14) . ?
N6 C46 1.375(12) . ?
N6 C70 1.376(12) . ?
C44 H44 0.9500 . ?
C44 C119 1.381(12) . ?
C44 C80 1.380(12) . ?
C119 H119 0.9500 . ?
C119 C46 1.383(12) . ?
C46 H46 0.9500 . ?
O14 C66 1.253(14) . ?
C48 N8 1.408(19) . ?
C48 N10 1.42(2) . ?
C48 C98 1.426(15) . ?
N8 H8 0.8800 . ?
C50 C52 1.3900 . ?
C50 C60 1.3900 . ?
C50 C114 1.442(11) . ?
C52 H52 0.9500 . ?
C52 C54 1.3900 . ?
C54 H54 0.9500 . ?
C54 C56 1.3900 . ?
C56 C58 1.3900 . ?
C56 C53 1.428(13) . ?
C58 H58 0.9500 . ?
C58 C60 1.3900 . ?
C60 H60 0.9500 . ?
N12 C49 1.370(12) . ?
N12 C72 1.376(12) . ?
C49 H49 0.9500 . ?
C49 C64 1.373(12) . ?
C64 H64 0.9500 . ?
C64 C62 1.380(12) . ?
C62 H62 0.9500 . ?
C62 C74 1.374(12) . ?
N14 H14 0.8800 . ?
N14 C68 1.37(3) . ?
N14 C76 1.41(3) . ?
C68 N16 1.38(3) . ?
N16 C78 1.34(2) . ?
C78 C80 1.3900 . ?
C78 C76 1.3900 . ?
C80 C70 1.3900 . ?
C70 C72 1.3900 . ?
C72 C74 1.3900 . ?
C74 C76 1.3900 . ?
N18 C82 1.3900 . ?
N18 C90 1.3900 . ?
C82 H82 0.9500 . ?
C82 C84 1.3900 . ?
C84 H84 0.9500 . ?
C84 C86 1.3900 . ?
C86 H86 0.9500 . ?
C86 C88 1.3900 . ?
C88 C90 1.3900 . ?
C88 C99 1.398(11) . ?
C90 C41 1.393(12) . ?
O15 C59 1.245(14) . ?
C92 C94 1.3900 . ?
C92 C102 1.3900 . ?
C92 C107 1.420(14) . ?
C94 H94 0.9500 . ?
C94 C96 1.3900 . ?
C96 H96 0.9500 . ?
C96 C98 1.3900 . ?
C98 C100 1.3900 . ?
C100 H100 0.9500 . ?
C100 C102 1.3900 . ?
C102 H102 0.9500 . ?
O2 C27 1.244(15) . ?
O9 C107 1.239(14) . ?
O5 C107 1.250(14) . ?
C104 H104 0.9500 . ?
C104 C106 1.3900 . ?
C104 C31 1.3900 . ?
C106 H106 0.9500 . ?
C106 C108 1.3900 . ?
C108 H108 0.9500 . ?
C108 N20 1.3900 . ?
N20 C32 1.3900 . ?
C32 C31 1.3900 . ?
C31 C30 1.392(11) . ?
C118 H118 0.9500 . ?
C118 C120 1.3900 . ?
C118 C63 1.3900 . ?
C120 C15 1.3900 . ?
C120 C59 1.443(14) . ?
C15 H15 0.9500 . ?
C15 C61 1.3900 . ?
C61 H61 0.9500 . ?
C61 C8 1.3900 . ?
C8 C63 1.3900 . ?
C8 C116 1.442(12) . ?
C63 H63 0.9500 . ?
C2 C65 1.3900 . ?
C2 N3 1.3900 . ?
C2 C69 1.378(15) . ?
C65 C14 1.3900 . ?
C65 C19 1.378(15) . ?
C14 H14A 0.9500 . ?
C14 C67 1.3900 . ?
C67 H67 0.9500 . ?
C67 C17 1.3900 . ?
C17 H17 0.9500 . ?
C17 N3 1.3900 . ?
C69 N13 1.3900 . ?
C69 C73 1.3900 . ?
N13 C112 1.3900 . ?
C112 H112 0.9500 . ?
C112 C71 1.3900 . ?
C71 H71 0.9500 . ?
C71 C9 1.3900 . ?
C9 H9 0.9500 . ?
C9 C73 1.3900 . ?
C73 C37 1.386(16) . ?
C19 C37 1.4200 . ?
C19 N15 1.4200 . ?
C37 N7 1.4200 . ?
N7 H7 0.8800 . ?
N7 C75 1.4200 . ?
C75 N15 1.4200 . ?
C75 C103 1.429(16) . ?
C5 H5 0.9500 . ?
C5 C81 1.3900 . ?
C5 C21 1.3900 . ?
C81 H81 0.9500 . ?
C81 N17 1.3900 . ?
N17 C41 1.3900 . ?
C41 C83 1.3900 . ?
C83 C21 1.3900 . ?
C83 C29 1.393(12) . ?
C21 H21 0.9500 . ?
C85 C25 1.426(14) . ?
N9 C43 1.3900 . ?
N9 C23 1.3900 . ?
C43 H43 0.9500 . ?
C43 C87 1.3900 . ?
C87 H87 0.9500 . ?
C87 C11 1.3900 . ?
C11 H11 0.9500 . ?
C11 C93 1.3900 . ?
C93 C23 1.3900 . ?
C93 C47 1.401(11) . ?
C23 C91 1.411(11) . ?
C3 H3 0.9500 . ?
C3 N19 1.3900 . ?
C3 C95 1.3900 . ?
N19 C91 1.3900 . ?
C91 C45 1.3900 . ?
C45 C97 1.3900 . ?
C45 C89 1.392(12) . ?
C97 H97 0.9500 . ?
C97 C95 1.3900 . ?
C95 H95 0.9500 . ?
N5 H5A 0.8800 . ?
N5 C29 1.4200 . ?
N5 C117 1.4200 . ?
C29 C99 1.4200 . ?
C99 N11 1.4200 . ?
N11 C117 1.4200 . ?
C117 C109 1.397(19) . ?
C25 C101 1.3900 . ?
C25 C105 1.3900 . ?
C101 H101 0.9500 . ?
C101 C51 1.3900 . ?
C51 H51 0.9500 . ?
C51 C103 1.3900 . ?
C103 C13 1.3900 . ?
C13 H13 0.9500 . ?
C13 C105 1.3900 . ?
C105 H105 0.9500 . ?
C53 O13 1.241(15) . ?
C53 O7 1.237(14) . ?
O3 C59 1.238(14) . ?
C27 C7 1.416(14) . ?
C109 C55 1.3900 . ?
C109 C57 1.3900 . ?
C55 H55 0.9500 . ?
C55 C111 1.3900 . ?
C111 H111 0.9500 . ?
C111 C7 1.3900 . ?
C7 C113 1.3900 . ?
C113 H113 0.9500 . ?
C113 C57 1.3900 . ?
C57 H57 0.9500 . ?
N21 C30 1.4200 . ?
N21 C114 1.4200 . ?
C30 C35 1.4200 . ?
C35 N22 1.4200 . ?
N22 H22 0.8800 . ?
N22 C114 1.4200 . ?
N23 H23 0.8800 . ?
N23 C116 1.4200 . ?
N23 C47 1.4200 . ?
C116 N24 1.4200 . ?
N24 C89 1.4200 . ?
C89 C47 1.4200 . ?

loop_
_geom_torsion_atom_site_label_1
_geom_torsion_atom_site_label_2
_geom_torsion_atom_site_label_3
_geom_torsion_atom_site_label_4
_geom_torsion
_geom_torsion_site_symmetry_1
_geom_torsion_site_symmetry_2
_geom_torsion_site_symmetry_3
_geom_torsion_site_symmetry_4
_geom_torsion_publ_flag
Eu1 O4 C27 O2 -7.4(5) 2_665 . . . ?
Eu1 O4 C27 C7 172.8(8) 2_665 . . . ?
Eu1 O8 C66 C110 170.8(17) 7_546 . . . ?
Eu1 O8 C66 O14 -10.9(11) 7_546 . . . ?
Eu1 O14 C66 C110 -171.5(18) 7_546 . . . ?
Eu1 O14 C66 O8 10.3(10) 7_546 . . . ?
Eu1 O15 C59 C120 -4(3) . . . . ?
Eu1 O15 C59 O3 177(3) . . . . ?
Eu1 O2 C27 O4 7.8(5) 2_665 . . . ?
Eu1 O2 C27 C7 -172.4(8) 2_665 . . . ?
Eu1 O9 C107 C92 -166(3) . . . . ?
Eu1 O9 C107 O5 -15(3) . . . . ?
Eu1 O5 C107 C92 171(2) . . . . ?
Eu1 O5 C107 O9 14(3) . . . . ?
Eu2 O1 C85 O6 -1(5) 7_545 . . . ?
Eu2 O1 C85 C25 170(4) 7_545 . . . ?
Eu2 O6 C85 O1 1(5) 7_545 . . . ?
Eu2 O6 C85 C25 -169(4) 7_545 . . . ?
Eu2 O15 C59 C120 174.4(9) . . . . ?
Eu2 O15 C59 O3 -4.6(5) . . . . ?
Eu2 O3 C59 O15 4.9(6) . . . . ?
Eu2 O3 C59 C120 -174.2(8) . . . . ?
Ru1 N18 C82 C84 -174.2(16) . . . . ?
Ru1 N18 C90 C88 175.6(12) . . . . ?
Ru1 N18 C90 C41 7(2) . . . . ?
Ru1 N13 C112 C71 -170.3(19) . . . . ?
Ru1 N17 C41 C90 1.1(17) . . . . ?
Ru1 N17 C41 C83 -178.5(12) . . . . ?
Ru1 N9 C43 C87 -171.6(12) . . . . ?
Ru1 N9 C23 C93 172.3(11) . . . . ?
Ru1 N9 C23 C91 -10.7(14) . . . . ?
Ru1 N19 C91 C23 12.2(15) . . . . ?
Ru1 N19 C91 C45 -171.5(12) . . . . ?
Ru2 N1 C10 C1 -173.1(10) . . . . ?
Ru2 N2 C6 C28 173.5(13) . . . . ?
Ru2 N2 C6 C20 -8.2(15) . . . . ?
Ru2 N4 C16 C18 171.3(13) . . . . ?
Ru2 N4 C20 C6 15.8(16) . . . . ?
Ru2 N4 C20 C22 -172.4(11) . . . . ?
Ru2 N6 C46 C119 166.2(16) . . . . ?
Ru2 N6 C70 C80 -167.9(10) . . . . ?
Ru2 N6 C70 C72 12.2(16) . . . . ?
Ru2 N12 C49 C64 -165.2(12) . . . . ?
Ru2 N12 C72 C70 -11.8(12) . . . . ?
Ru2 N12 C72 C74 168.5(10) . . . . ?
Ru2 N20 C32 C33 18.1(11) . . . . ?
Ru2 N20 C32 C31 -177.0(8) . . . . ?
C1 C4 C34 C33 0.0 . . . . ?
C1 C4 C34 C35 -179.8(16) . . . . ?
C4 C1 C10 N1 0.0 . . . . ?
C4 C34 C33 N1 0.0 . . . . ?
C4 C34 C33 C32 172.3(13) . . . . ?
C4 C34 C35 C30 -178.4(10) . . . . ?
C4 C34 C35 N22 -3(2) . . . . ?
C34 C33 N1 Ru2 173.6(9) . . . . ?
C34 C33 N1 C10 0.0 . . . . ?
C34 C33 C32 N20 174.0(9) . . . . ?
C34 C33 C32 C31 7.8(14) . . . . ?
C34 C35 N22 C114 -176(2) . . . . ?
C33 C34 C35 C30 1.7(19) . . . . ?
C33 C34 C35 N22 176.7(14) . . . . ?
C33 N1 C10 C1 0.0 . . . . ?
C33 C32 C31 C104 167.6(9) . . . . ?
C33 C32 C31 C30 -1.9(18) . . . . ?
N1 C33 C32 N20 -13.0(11) . . . . ?
N1 C33 C32 C31 -179.1(8) . . . . ?
C10 C1 C4 C34 0.0 . . . . ?
C24 C26 C28 C77 177(2) . . . . ?
C24 C26 C28 C6 5(4) . . . . ?
C24 C26 N8 C48 -5(4) . . . . ?
C24 C22 C20 C6 3(2) . . . . ?
C24 C22 C20 N4 -169(2) . . . . ?
C26 C24 C22 C115 -171(3) . . . . ?
C26 C24 C22 C20 -3(4) . . . . ?
C26 C24 N10 C48 2(4) . . . . ?
C26 C28 C77 C39 -171(3) . . . . ?
C26 C28 C6 N2 173(2) . . . . ?
C26 C28 C6 C20 -5(2) . . . . ?
C28 C26 N8 C48 -167(3) . . . . ?
C28 C77 C39 C79 0.0 . . . . ?
C28 C6 C20 N4 173.0(12) . . . . ?
C28 C6 C20 C22 1(2) . . . . ?
C77 C28 C6 N2 0.0 . . . . ?
C77 C28 C6 C20 -178(2) . . . . ?
C77 C39 C79 N2 0.0 . . . . ?
C39 C79 N2 Ru2 -173.1(14) . . . . ?
C39 C79 N2 C6 0.0 . . . . ?
C79 N2 C6 C28 0.0 . . . . ?
C79 N2 C6 C20 178.2(17) . . . . ?
N2 C6 C20 N4 -5.1(19) . . . . ?
N2 C6 C20 C22 -176.8(10) . . . . ?
C6 C28 C77 C39 0.0 . . . . ?
N4 C16 C18 C115 0.0 . . . . ?
C16 N4 C20 C6 -171.8(17) . . . . ?
C16 N4 C20 C22 0.0 . . . . ?
C16 C18 C115 C22 0.0 . . . . ?
C18 C115 C22 C24 167(3) . . . . ?
C18 C115 C22 C20 0.0 . . . . ?
C115 C22 C20 C6 171.6(18) . . . . ?
C115 C22 C20 N4 0.0 . . . . ?
C22 C24 C26 C28 -1(5) . . . . ?
C22 C24 C26 N8 -162(3) . . . . ?
C22 C24 N10 C48 166(3) . . . . ?
C20 N4 C16 C18 0.0 . . . . ?
O1 C85 C25 C101 -171(4) . . . . ?
O1 C85 C25 C105 9(6) . . . . ?
C12 C110 C36 C38 0.0 . . . . ?
C12 C110 C66 O8 6(2) . . . . ?
C12 C110 C66 O14 -172.5(14) . . . . ?
C110 C12 C42 C40 0.0 . . . . ?
C110 C36 C38 C40 0.0 . . . . ?
C36 C110 C66 O8 -170.7(15) . . . . ?
C36 C110 C66 O14 11(3) . . . . ?
C36 C38 C40 C42 0.0 . . . . ?
C36 C38 C40 C68 -178(3) . . . . ?
C38 C40 C42 C12 0.0 . . . . ?
C38 C40 C68 N14 -165(3) . . . . ?
C38 C40 C68 N16 8(6) . . . . ?
C40 C68 N16 C78 -173(4) . . . . ?
C42 C12 C110 C36 0.0 . . . . ?
C42 C12 C110 C66 -176(2) . . . . ?
C42 C40 C68 N14 16(5) . . . . ?
C42 C40 C68 N16 -170(4) . . . . ?
O4 C27 C7 C111 0.4(10) . . . . ?
O4 C27 C7 C113 -179.3(5) . . . . ?
O6 C85 C25 C101 -1(6) . . . . ?
O6 C85 C25 C105 179(4) . . . . ?
N6 C70 C72 N12 0.2(13) . . . . ?
N6 C70 C72 C74 179.9(13) . . . . ?
C44 C119 C46 N6 -1(3) . . . . ?
C44 C80 C70 N6 -0.4(16) . . . . ?
C44 C80 C70 C72 179.5(13) . . . . ?
C119 C44 C80 C78 180.0(13) . . . . ?
C119 C44 C80 C70 0(2) . . . . ?
C46 N6 C70 C80 0(2) . . . . ?
C46 N6 C70 C72 179.8(13) . . . . ?
C48 C98 C100 C102 175(2) . . . . ?
N8 C26 C28 C77 -24(5) . . . . ?
N8 C26 C28 C6 164(3) . . . . ?
N8 C48 N10 C24 -5(4) . . . . ?
N8 C48 C98 C96 19(4) . . . . ?
N8 C48 C98 C100 -156(2) . . . . ?
N10 C24 C26 C28 163(3) . . . . ?
N10 C24 C26 N8 2(4) . . . . ?
N10 C24 C22 C115 28(5) . . . . ?
N10 C24 C22 C20 -164(3) . . . . ?
N10 C48 N8 C26 6(4) . . . . ?
N10 C48 C98 C96 -167(2) . . . . ?
N10 C48 C98 C100 18(4) . . . . ?
C50 C52 C54 C56 0.0 . . . . ?
C52 C50 C60 C58 0.0 . . . . ?
C52 C50 C114 N21 -159.3(12) . . . . ?
C52 C50 C114 N22 35(2) . . . . ?
C52 C54 C56 C58 0.0 . . . . ?
C52 C54 C56 C53 180.0(4) . . . . ?
C54 C56 C58 C60 0.0 . . . . ?
C54 C56 C53 O13 -179.7(7) . . . . ?
C54 C56 C53 O7 0.6(11) . . . . ?
C56 C58 C60 C50 0.0 . . . . ?
C56 C53 O13 Eu2 178.3(8) . . . 2_565 ?
C56 C53 O7 Eu2 -178.2(9) . . . 2_565 ?
C58 C56 C53 O13 0.3(11) . . . . ?
C58 C56 C53 O7 -179.4(7) . . . . ?
C60 C50 C52 C54 0.0 . . . . ?
C60 C50 C114 N21 20(2) . . . . ?
C60 C50 C114 N22 -145.3(14) . . . . ?
N12 C49 C64 C62 0.1(9) . . . . ?
N12 C72 C74 C62 -0.2(14) . . . . ?
N12 C72 C74 C76 179.7(11) . . . . ?
C49 N12 C72 C70 180.0(5) . . . . ?
C49 N12 C72 C74 0.3(9) . . . . ?
C49 C64 C62 C74 -0.1(19) . . . . ?
C64 C62 C74 C72 0(2) . . . . ?
C64 C62 C74 C76 -179.8(10) . . . . ?
C62 C74 C76 N14 -12(3) . . . . ?
C62 C74 C76 C78 180.0(14) . . . . ?
C66 C110 C36 C38 176(2) . . . . ?
N14 C68 N16 C78 1(5) . . . . ?
C68 C40 C42 C12 178(3) . . . . ?
C68 N14 C76 C78 -3(3) . . . . ?
C68 N14 C76 C74 -172(2) . . . . ?
C68 N16 C78 C80 170(2) . . . . ?
C68 N16 C78 C76 -3(4) . . . . ?
N16 C78 C80 C44 8(3) . . . . ?
N16 C78 C80 C70 -172(3) . . . . ?
N16 C78 C76 N14 4(3) . . . . ?
N16 C78 C76 C74 174(3) . . . . ?
C78 C80 C70 N6 -179.9(14) . . . . ?
C78 C80 C70 C72 0.0 . . . . ?
C80 C44 C119 C46 0(3) . . . . ?
C80 C78 C76 N14 -170(2) . . . . ?
C80 C78 C76 C74 0.0 . . . . ?
C80 C70 C72 N12 -179.7(11) . . . . ?
C80 C70 C72 C74 0.0 . . . . ?
C70 N6 C46 C119 1(3) . . . . ?
C70 C72 C74 C62 -180.0(14) . . . . ?
C70 C72 C74 C76 0.0 . . . . ?
C72 N12 C49 C64 -0.2(6) . . . . ?
C72 C74 C76 N14 168(3) . . . . ?
C72 C74 C76 C78 0.0 . . . . ?
C76 N14 C68 C40 175(3) . . . . ?
C76 N14 C68 N16 1(5) . . . . ?
C76 C78 C80 C44 -179.5(14) . . . . ?
C76 C78 C80 C70 0.0 . . . . ?
N18 C82 C84 C86 0.0 . . . . ?
N18 C90 C41 N17 -5(2) . . . . ?
N18 C90 C41 C83 174.1(12) . . . . ?
C82 N18 C90 C88 0.0 . . . . ?
C82 N18 C90 C41 -169(2) . . . . ?
C82 C84 C86 C88 0.0 . . . . ?
C84 C86 C88 C90 0.0 . . . . ?
C84 C86 C88 C99 176(2) . . . . ?
C86 C88 C90 N18 0.0 . . . . ?
C86 C88 C90 C41 170(2) . . . . ?
C86 C88 C99 C29 -170.7(13) . . . . ?
C86 C88 C99 N11 15(3) . . . . ?
C88 C90 C41 N17 -175.1(10) . . . . ?
C88 C90 C41 C83 4(2) . . . . ?
C88 C99 N11 C117 175(3) . . . . ?
C90 N18 C82 C84 0.0 . . . . ?
C90 C88 C99 C29 5(2) . . . . ?
C90 C88 C99 N11 -169.8(16) . . . . ?
C90 C41 C83 C21 -180(3) . . . . ?
C90 C41 C83 C29 -3(2) . . . . ?
C92 C94 C96 C98 0.0 . . . . ?
C94 C92 C102 C100 0.0 . . . . ?
C94 C92 C107 Eu1 46(11) . . . . ?
C94 C92 C107 O9 160(3) . . . . ?
C94 C92 C107 O5 9(4) . . . . ?
C94 C96 C98 C48 -175(3) . . . . ?
C94 C96 C98 C100 0.0 . . . . ?
C96 C98 C100 C102 0.0 . . . . ?
C98 C48 N8 C26 -179(3) . . . . ?
C98 C48 N10 C24 -180(3) . . . . ?
C98 C100 C102 C92 0.0 . . . . ?
C102 C92 C94 C96 0.0 . . . . ?
C102 C92 C107 Eu1 -132(9) . . . . ?
C102 C92 C107 O9 -18(5) . . . . ?
C102 C92 C107 O5 -169(2) . . . . ?
O2 C27 C7 C111 -179.4(5) . . . . ?
O2 C27 C7 C113 0.9(10) . . . . ?
C104 C106 C108 N20 0.0 . . . . ?
C104 C31 C30 N21 16(2) . . . . ?
C104 C31 C30 C35 -172.7(10) . . . . ?
C106 C104 C31 C32 0.0 . . . . ?
C106 C104 C31 C30 170.6(16) . . . . ?
C106 C108 N20 Ru2 175.8(12) . . . . ?
C106 C108 N20 C32 0.0 . . . . ?
C108 N20 C32 C33 -164.9(10) . . . . ?
C108 N20 C32 C31 0.0 . . . . ?
N20 C32 C31 C104 0.0 . . . . ?
N20 C32 C31 C30 -169.4(17) . . . . ?
C32 C33 N1 Ru2 -0.4(10) . . . . ?
C32 C33 N1 C10 -174.0(10) . . . . ?
C32 C31 C30 N21 -173.7(14) . . . . ?
C32 C31 C30 C35 -3(2) . . . . ?
C31 C104 C106 C108 0.0 . . . . ?
C31 C30 C35 C34 3(2) . . . . ?
C31 C30 C35 N22 -173(2) . . . . ?
C118 C120 C15 C61 0.0 . . . . ?
C118 C120 C59 O15 179.9(6) . . . . ?
C118 C120 C59 O3 -1.1(10) . . . . ?
C120 C118 C63 C8 0.0 . . . . ?
C120 C15 C61 C8 0.0 . . . . ?
C15 C120 C59 O15 1.6(10) . . . . ?
C15 C120 C59 O3 -179.4(5) . . . . ?
C15 C61 C8 C63 0.0 . . . . ?
C15 C61 C8 C116 -174.8(19) . . . . ?
C61 C8 C63 C118 0.0 . . . . ?
C61 C8 C116 N23 -153.4(13) . . . . ?
C61 C8 C116 N24 9(3) . . . . ?
C8 C116 N24 C89 -166(3) . . . . ?
C63 C118 C120 C15 0.0 . . . . ?
C63 C118 C120 C59 -178.3(11) . . . . ?
C63 C8 C116 N23 32(2) . . . . ?
C63 C8 C116 N24 -165.4(12) . . . . ?
C2 C65 C14 C67 0.0 . . . . ?
C2 C65 C19 C37 4(3) . . . . ?
C2 C65 C19 N15 -177(2) . . . . ?
C2 C69 N13 Ru1 -2(2) . . . . ?
C2 C69 N13 C112 -173(2) . . . . ?
C2 C69 C73 C9 173(3) . . . . ?
C2 C69 C73 C37 3(3) . . . . ?
C65 C2 N3 Ru1 -174.2(16) . . . . ?
C65 C2 N3 C17 0.0 . . . . ?
C65 C2 C69 N13 -178.3(15) . . . . ?
C65 C2 C69 C73 9(3) . . . . ?
C65 C14 C67 C17 0.0 . . . . ?
C65 C19 C37 C73 7(3) . . . . ?
C65 C19 C37 N7 179(3) . . . . ?
C65 C19 N15 C75 -179(4) . . . . ?
C14 C65 C19 C37 -174.4(17) . . . . ?
C14 C65 C19 N15 5(4) . . . . ?
C14 C67 C17 N3 0.0 . . . . ?
C67 C17 N3 Ru1 173.1(19) . . . . ?
C67 C17 N3 C2 0.0 . . . . ?
N3 C2 C65 C14 0.0 . . . . ?
N3 C2 C65 C19 -179(3) . . . . ?
N3 C2 C69 N13 -11(3) . . . . ?
N3 C2 C69 C73 176.2(15) . . . . ?
C69 C2 C65 C14 167(3) . . . . ?
C69 C2 C65 C19 -11(3) . . . . ?
C69 C2 N3 Ru1 18(2) . . . . ?
C69 C2 N3 C17 -168(3) . . . . ?
C69 N13 C112 C71 0.0 . . . . ?
C69 C73 C37 C19 -10(3) . . . . ?
C69 C73 C37 N7 180(2) . . . . ?
N13 C69 C73 C9 0.0 . . . . ?
N13 C69 C73 C37 -170(3) . . . . ?
N13 C112 C71 C9 0.0 . . . . ?
C112 C71 C9 C73 0.0 . . . . ?
C71 C9 C73 C69 0.0 . . . . ?
C71 C9 C73 C37 169(3) . . . . ?
C9 C73 C37 C19 -179.3(17) . . . . ?
C9 C73 C37 N7 10(4) . . . . ?
C73 C69 N13 Ru1 171.4(17) . . . . ?
C73 C69 N13 C112 0.0 . . . . ?
C73 C37 N7 C75 171(4) . . . . ?
C19 C65 C14 C67 178(3) . . . . ?
C19 C37 N7 C75 0.0 . . . . ?
C37 C19 N15 C75 0.0 . . . . ?
C37 N7 C75 N15 0.0 . . . . ?
C37 N7 C75 C103 170(3) . . . . ?
N7 C75 N15 C19 0.0 . . . . ?
N7 C75 C103 C51 -162.7(19) . . . . ?
N7 C75 C103 C13 17(3) . . . . ?
C75 C103 C13 C105 180(3) . . . . ?
N15 C19 C37 C73 -172(3) . . . . ?
N15 C19 C37 N7 0.0 . . . . ?
N15 C75 C103 C51 6(4) . . . . ?
N15 C75 C103 C13 -174(2) . . . . ?
C5 C81 N17 Ru1 178.4(13) . . . . ?
C5 C81 N17 C41 0.0 . . . . ?
C81 C5 C21 C83 0.0 . . . . ?
C81 N17 C41 C90 180(2) . . . . ?
C81 N17 C41 C83 0.0 . . . . ?
N17 C41 C83 C21 0.0 . . . . ?
N17 C41 C83 C29 177(2) . . . . ?
C41 C83 C21 C5 0.0 . . . . ?
C41 C83 C29 N5 173.0(16) . . . . ?
C41 C83 C29 C99 2(2) . . . . ?
C83 C29 C99 C88 -3(3) . . . . ?
C83 C29 C99 N11 173(3) . . . . ?
C21 C5 C81 N17 0.0 . . . . ?
C21 C83 C29 N5 -11(3) . . . . ?
C21 C83 C29 C99 178.2(14) . . . . ?
C85 C25 C101 C51 180(3) . . . . ?
C85 C25 C105 C13 -180(3) . . . . ?
N9 C43 C87 C11 0.0 . . . . ?
N9 C23 C91 N19 -2.0(18) . . . . ?
N9 C23 C91 C45 -178.1(10) . . . . ?
C43 N9 C23 C93 0.0 . . . . ?
C43 N9 C23 C91 177.0(16) . . . . ?
C43 C87 C11 C93 0.0 . . . . ?
C87 C11 C93 C23 0.0 . . . . ?
C87 C11 C93 C47 179.0(11) . . . . ?
C11 C93 C23 N9 0.0 . . . . ?
C11 C93 C23 C91 -176.8(17) . . . . ?
C11 C93 C47 N23 2(2) . . . . ?
C11 C93 C47 C89 177.3(10) . . . . ?
C93 C23 C91 N19 174.9(11) . . . . ?
C93 C23 C91 C45 -1(2) . . . . ?
C23 N9 C43 C87 0.0 . . . . ?
C23 C93 C47 N23 -178.6(18) . . . . ?
C23 C93 C47 C89 -3.7(9) . . . . ?
C23 C91 C45 C97 175.9(19) . . . . ?
C23 C91 C45 C89 -2.0(18) . . . . ?
C3 N19 C91 C23 -176.3(17) . . . . ?
C3 N19 C91 C45 0.0 . . . . ?
N19 C3 C95 C97 0.0 . . . . ?
N19 C91 C45 C97 0.0 . . . . ?
N19 C91 C45 C89 -178(2) . . . . ?
C91 C45 C97 C95 0.0 . . . . ?
C91 C45 C89 N24 178.3(16) . . . . ?
C91 C45 C89 C47 2(2) . . . . ?
C45 C97 C95 C3 0.0 . . . . ?
C45 C89 C47 C93 0.4(16) . . . . ?
C45 C89 C47 N23 176(2) . . . . ?
C97 C45 C89 N24 1(3) . . . . ?
C97 C45 C89 C47 -175.3(11) . . . . ?
C95 C3 N19 Ru1 169.8(14) . . . . ?
C95 C3 N19 C91 0.0 . . . . ?
N5 C29 C99 C88 -176(2) . . . . ?
N5 C29 C99 N11 0.0 . . . . ?
N5 C117 C109 C55 -153.8(15) . . . . ?
N5 C117 C109 C57 18(2) . . . . ?
C29 C83 C21 C5 -176(2) . . . . ?
C29 N5 C117 N11 0.0 . . . . ?
C29 N5 C117 C109 -178(2) . . . . ?
C29 C99 N11 C117 0.0 . . . . ?
C99 C88 C90 N18 -175(2) . . . . ?
C99 C88 C90 C41 -5(2) . . . . ?
C99 N11 C117 N5 0.0 . . . . ?
C99 N11 C117 C109 178(3) . . . . ?
N11 C117 C109 C55 28(2) . . . . ?
N11 C117 C109 C57 -159.6(15) . . . . ?
C117 N5 C29 C83 -172(3) . . . . ?
C117 N5 C29 C99 0.0 . . . . ?
C117 C109 C55 C111 172.2(17) . . . . ?
C117 C109 C57 C113 -172.2(17) . . . . ?
C25 C101 C51 C103 0.0 . . . . ?
C101 C25 C105 C13 0.0 . . . . ?
C101 C51 C103 C75 -180(3) . . . . ?
C101 C51 C103 C13 0.0 . . . . ?
C51 C103 C13 C105 0.0 . . . . ?
C103 C75 N15 C19 -170(4) . . . . ?
C103 C13 C105 C25 0.0 . . . . ?
C105 C25 C101 C51 0.0 . . . . ?
C53 C56 C58 C60 -179.9(5) . . . . ?
C107 C92 C94 C96 -178(3) . . . . ?
C107 C92 C102 C100 178(2) . . . . ?
C27 C7 C113 C57 179.7(10) . . . . ?
O13 C53 O7 Eu2 2.0(11) . . . 2_565 ?
C109 C55 C111 C7 0.0 . . . . ?
C55 C109 C57 C113 0.0 . . . . ?
C55 C111 C7 C27 -179.7(10) . . . . ?
C55 C111 C7 C113 0.0 . . . . ?
C111 C7 C113 C57 0.0 . . . . ?
C7 C113 C57 C109 0.0 . . . . ?
C57 C109 C55 C111 0.0 . . . . ?
N21 C30 C35 C34 176(2) . . . . ?
N21 C30 C35 N22 0.0 . . . . ?
C30 N21 C114 C50 -168(2) . . . . ?
C30 N21 C114 N22 0.0 . . . . ?
C30 C35 N22 C114 0.0 . . . . ?
C35 C34 C33 N1 179.8(14) . . . . ?
C35 C34 C33 C32 -7.9(16) . . . . ?
C35 N22 C114 C50 168(2) . . . . ?
C35 N22 C114 N21 0.0 . . . . ?
C114 C50 C52 C54 179.6(14) . . . . ?
C114 C50 C60 C58 -179.6(15) . . . . ?
C114 N21 C30 C31 172(2) . . . . ?
C114 N21 C30 C35 0.0 . . . . ?
C59 C120 C15 C61 178.4(11) . . . . ?
O7 C53 O13 Eu2 -2.0(11) . . . 2_565 ?
N23 C116 N24 C89 0.0 . . . . ?
C116 C8 C63 C118 175.0(18) . . . . ?
C116 N23 C47 C93 175.4(18) . . . . ?
C116 N23 C47 C89 0.0 . . . . ?
C116 N24 C89 C45 -176(2) . . . . ?
C116 N24 C89 C47 0.0 . . . . ?
N24 C89 C47 C93 -176.0(16) . . . . ?
N24 C89 C47 N23 0.0 . . . . ?
C89 C45 C97 C95 177(2) . . . . ?
C47 C93 C23 N9 -179.1(10) . . . . ?
C47 C93 C23 C91 4.0(17) . . . . ?
C47 N23 C116 C8 165(3) . . . . ?
C47 N23 C116 N24 0.0 . . . . ?

loop_
_platon_squeeze_void_nr
_platon_squeeze_void_average_x
_platon_squeeze_void_average_y
_platon_squeeze_void_average_z
_platon_squeeze_void_volume
_platon_squeeze_void_count_electrons
_platon_squeeze_void_content
1 -0.001 -0.008 -0.001 44837 8388 ' '
2 0.245 0.000 0.000 30 16 ' '
3 0.755 0.000 0.000 30 16 ' '
4 0.745 0.500 0.500 30 16 ' '
5 0.255 0.500 0.500 30 16 ' '

loop_
_twin_individual_id
_twin_individual_mass_fraction_refined
1 0.844(8)
2 0.156(8)
